data_4501693
loop_
_publ_author_name
'Niu, Jingyang'
'Fu, Xiao'
'Zhao, Junwei'
'Li, Suzhi'
'Ma, Pengtao'
'Wang, Jingping'

_publ_section_title
;
 Two-Dimensional Polyoxoniobates Constructed from Lindqvist-Type
 Hexaniobates Functionalized by Mixed Ligands
;
_journal_issue 7
_journal_name_full 'Crystal Growth &amp; Design'
_journal_page_first 3110
_journal_paper_doi 10.1021/cg100236c
_journal_volume 10
_journal_year 2010
_chemical_formula_sum 'C32 H71 Cu4 N12 Nb6 O30.5'
_chemical_formula_weight 1923.63
_chemical_name_systematic
; 
 ? 
;
_space_group_IT_number 18
_symmetry_cell_setting orthorhombic
_symmetry_space_group_name_Hall 'P 2 2ab'
_symmetry_space_group_name_H-M 'P 21 21 2'
_atom_sites_solution_hydrogens geom
_atom_sites_solution_primary direct
_atom_sites_solution_secondary difmap
_audit_creation_method SHELXL-97
_cell_angle_alpha 90.00
_cell_angle_beta 90.00
_cell_angle_gamma 90.00
_cell_formula_units_Z 4
_cell_length_a 31.045(2)
_cell_length_b 13.9893(11)
_cell_length_c 14.4513(11)
_cell_measurement_reflns_used 8017
_cell_measurement_temperature 273(2)
_cell_measurement_theta_max 27.66
_cell_measurement_theta_min 2.41
_cell_volume 6276.2(8)
_computing_cell_refinement 'Bruker SMART'
_computing_data_collection 'Bruker SMART'
_computing_data_reduction 'Bruker SAINT'
_computing_molecular_graphics 'Bruker SHELXTL'
_computing_publication_material 'Bruker SHELXTL'
_computing_structure_refinement 'SHELXL-97 (Sheldrick, 1997)'
_computing_structure_solution 'SHELXS-97 (Sheldrick, 1990)'
_diffrn_ambient_temperature 273(2)
_diffrn_measured_fraction_theta_full 0.983
_diffrn_measured_fraction_theta_max 0.983
_diffrn_measurement_device_type 'CCD area detector'
_diffrn_measurement_method 'phi and omega scans'
_diffrn_radiation_monochromator graphite
_diffrn_radiation_source 'fine-focus sealed tube'
_diffrn_radiation_type MoK\a
_diffrn_radiation_wavelength 0.71073
_diffrn_reflns_av_R_equivalents 0.0320
_diffrn_reflns_av_sigmaI/netI 0.0296
_diffrn_reflns_limit_h_max 36
_diffrn_reflns_limit_h_min -36
_diffrn_reflns_limit_k_max 16
_diffrn_reflns_limit_k_min -16
_diffrn_reflns_limit_l_max 14
_diffrn_reflns_limit_l_min -17
_diffrn_reflns_number 46010
_diffrn_reflns_theta_full 25.00
_diffrn_reflns_theta_max 25.00
_diffrn_reflns_theta_min 2.41
_exptl_absorpt_coefficient_mu 2.469
_exptl_absorpt_correction_T_max 0.7253
_exptl_absorpt_correction_T_min 0.4309
_exptl_absorpt_correction_type multi-scan
_exptl_absorpt_process_details SADABS
_exptl_crystal_colour dark-blue
_exptl_crystal_density_diffrn 2.036
_exptl_crystal_density_method 'not measured'
_exptl_crystal_description block
_exptl_crystal_F_000 3812
_exptl_crystal_size_max 0.41
_exptl_crystal_size_mid 0.22
_exptl_crystal_size_min 0.14
_refine_diff_density_max 0.798
_refine_diff_density_min -0.547
_refine_diff_density_rms 0.094
_refine_ls_abs_structure_details 'Flack H D (1983), Acta Cryst. A39, 876-881'
_refine_ls_abs_structure_Flack 0.026(11)
_refine_ls_extinction_method none
_refine_ls_goodness_of_fit_ref 1.077
_refine_ls_hydrogen_treatment constr
_refine_ls_matrix_type full
_refine_ls_number_parameters 784
_refine_ls_number_reflns 10932
_refine_ls_number_restraints 0
_refine_ls_restrained_S_all 1.077
_refine_ls_R_factor_all 0.0338
_refine_ls_R_factor_gt 0.0286
_refine_ls_shift/su_max 0.002
_refine_ls_shift/su_mean 0.000
_refine_ls_structure_factor_coef Fsqd
_refine_ls_weighting_details 'calc w=1/[\s^2^(Fo^2^)+(0.0447P)^2^+0.9848P] where P=(Fo^2^+2Fc^2^)/3'
_refine_ls_weighting_scheme calc
_refine_ls_wR_factor_gt 0.0717
_refine_ls_wR_factor_ref 0.0737
_reflns_number_gt 10054
_reflns_number_total 10932
_reflns_threshold_expression >2sigma(I)
_cod_data_source_file cg100236c_si_001.cif
_cod_data_source_block njy1
_cod_depositor_comments
;
The following automatic conversions were performed:

'_symmetry_cell_setting' value 'Orthorhombic' changed to
'orthorhombic' according to
/home/saulius/struct/CIF-dictionaries/cif_core.dic dictionary named
'cif_core.dic' version 2.4.2 from
2011-04-26.

'_exptl_absorpt_correction_type' value 'Multi-scan'
changed to 'multi-scan' according to
/home/saulius/struct/CIF-dictionaries/cif_core.dic dictionary named
'cif_core.dic' version 2.4.2 from 2011-04-26.

Automatic conversion script
Id: cif_fix_values 1715 2011-07-08 13:25:40Z adriana 
;
_cod_original_sg_symbol_H-M P2(1)2(1)2
_cod_original_formula_sum 'C32 H71 Cu4 N12 Nb6 O30.50'
_cod_database_code 4501693

loop_
_symmetry_equiv_pos_as_xyz
'x, y, z'
'-x, -y, z'
'-x+1/2, y+1/2, -z'
'x+1/2, -y+1/2, -z'

loop_
_atom_site_label
_atom_site_type_symbol
_atom_site_fract_x
_atom_site_fract_y
_atom_site_fract_z
_atom_site_U_iso_or_equiv
_atom_site_adp_type
_atom_site_occupancy
_atom_site_symmetry_multiplicity
_atom_site_calc_flag
_atom_site_refinement_flags
Nb1 Nb -0.221116(12) -0.42608(3) -0.23876(3) 0.02090(10) Uani 1 1 d .
Nb2 Nb -0.149879(13) -0.29385(3) -0.36783(3) 0.02271(10) Uani 1 1 d .
Nb3 Nb -0.257267(13) -0.22839(3) -0.14194(3) 0.02426(11) Uani 1 1 d .
Nb4 Nb -0.151174(13) -0.27049(3) -0.13255(3) 0.02246(10) Uani 1 1 d .
Nb5 Nb -0.255750(13) -0.25208(3) -0.37289(3) 0.02298(10) Uani 1 1 d .
Nb6 Nb -0.192812(13) -0.09184(3) -0.26967(3) 0.02321(11) Uani 1 1 d .
Cu1 Cu -0.097523(18) -0.13570(5) -0.26434(5) 0.03292(16) Uani 1 1 d .
Cu2 Cu -0.126541(18) -0.46828(5) -0.23065(5) 0.03176(16) Uani 1 1 d .
Cu4 Cu -0.24442(2) -0.01565(5) -0.50579(5) 0.03518(16) Uani 1 1 d .
O1 O -0.14462(10) -0.1487(3) -0.3527(2) 0.0271(8) Uani 1 1 d .
O2 O -0.25876(10) -0.3710(2) -0.1463(2) 0.0264(8) Uani 1 1 d .
O3 O -0.11586(9) -0.2959(2) -0.2478(2) 0.0247(7) Uani 1 1 d .
O4 O -0.29038(9) -0.2256(3) -0.2606(2) 0.0286(8) Uani 1 1 d .
O5 O -0.16737(10) -0.4279(3) -0.3270(2) 0.0242(8) Uani 1 1 d .
O6 O -0.16960(10) -0.4096(2) -0.1476(2) 0.0244(7) Uani 1 1 d .
O7 O -0.23449(11) -0.0960(3) -0.1713(2) 0.0274(8) Uani 1 1 d .
O8 O -0.23412(10) -0.1175(2) -0.3682(2) 0.0261(7) Uani 1 1 d .
O9 O -0.20394(8) -0.2608(2) -0.2551(2) 0.0200(7) Uani 1 1 d .
O10 O -0.20342(10) -0.2422(3) -0.0667(2) 0.0253(8) Uani 1 1 d .
O11 O -0.25658(11) -0.3912(2) -0.3425(2) 0.0252(8) Uani 1 1 d .
O12 O -0.14507(11) -0.1305(3) -0.1743(2) 0.0277(8) Uani 1 1 d .
O13 O -0.20113(11) -0.2810(3) -0.4425(2) 0.0259(8) Uani 1 1 d .
O14 O -0.22989(11) -0.5512(2) -0.2276(2) 0.0304(8) Uani 1 1 d .
O15 O -0.10886(12) -0.3185(3) -0.4485(3) 0.0411(10) Uani 1 1 d .
O16 O -0.29382(12) -0.2490(3) -0.4652(3) 0.0368(9) Uani 1 1 d .
O17 O -0.11207(12) -0.2801(3) -0.0442(3) 0.0364(9) Uani 1 1 d .
O18 O -0.29592(12) -0.2008(3) -0.0555(3) 0.0416(10) Uani 1 1 d .
O19 O -0.18340(12) 0.0332(3) -0.2835(3) 0.0367(9) Uani 1 1 d .
N1 N -0.05111(15) -0.1243(4) -0.3597(4) 0.0460(13) Uani 1 1 d .
N2 N -0.04686(16) -0.1204(4) -0.1786(4) 0.0442(14) Uani 1 1 d .
N3 N -0.08266(14) -0.5312(4) -0.3116(3) 0.0382(12) Uani 1 1 d .
N4 N -0.08899(14) -0.5197(3) -0.1293(3) 0.0369(11) Uani 1 1 d .
N9 N -0.18146(16) 0.0213(5) -0.5090(4) 0.0556(16) Uani 1 1 d .
N10 N -0.22872(17) -0.1194(4) -0.5988(3) 0.0476(14) Uani 1 1 d .
N11 N -0.30819(14) -0.0454(4) -0.5110(3) 0.0360(11) Uani 1 1 d .
N12 N -0.26291(16) 0.0862(4) -0.4144(3) 0.0403(12) Uani 1 1 d .
C1 C -0.0546(2) -0.1276(5) -0.4508(6) 0.059(2) Uani 1 1 d .
H1A H -0.0819 -0.1299 -0.4775 0.070 Uiso 1 1 calc R
C2 C -0.0178(3) -0.1278(6) -0.5090(7) 0.078(3) Uani 1 1 d .
H2A H -0.0211 -0.1308 -0.5729 0.094 Uiso 1 1 calc R
C3 C 0.0223(3) -0.1238(7) -0.4720(8) 0.088(3) Uani 1 1 d .
H3A H 0.0463 -0.1219 -0.5104 0.106 Uiso 1 1 calc R
C4 C 0.0274(2) -0.1224(5) -0.3771(8) 0.074(3) Uani 1 1 d .
C5 C -0.01058(18) -0.1213(5) -0.3219(6) 0.0514(19) Uani 1 1 d .
C6 C 0.0673(3) -0.1186(8) -0.3318(10) 0.098(4) Uani 1 1 d .
H6A H 0.0925 -0.1146 -0.3664 0.118 Uiso 1 1 calc R
C7 C 0.0696(2) -0.1205(6) -0.2425(11) 0.099(4) Uani 1 1 d .
H7A H 0.0968 -0.1222 -0.2156 0.119 Uiso 1 1 calc R
C8 C 0.0317(2) -0.1201(5) -0.1802(8) 0.074(3) Uani 1 1 d .
C9 C -0.00863(18) -0.1198(4) -0.2240(6) 0.0508(18) Uani 1 1 d .
C10 C 0.0310(3) -0.1214(6) -0.0842(8) 0.088(3) Uani 1 1 d .
H10A H 0.0568 -0.1210 -0.0514 0.105 Uiso 1 1 calc R
C11 C -0.0067(3) -0.1233(6) -0.0380(7) 0.081(3) Uani 1 1 d .
H11A H -0.0068 -0.1258 0.0263 0.098 Uiso 1 1 calc R
C12 C -0.0466(2) -0.1215(5) -0.0872(6) 0.061(2) Uani 1 1 d .
H12A H -0.0724 -0.1210 -0.0548 0.073 Uiso 1 1 calc R
C13 C -0.0800(2) -0.5344(5) -0.4022(5) 0.0541(18) Uani 1 1 d .
H13A H -0.1015 -0.5050 -0.4369 0.065 Uiso 1 1 calc R
C14 C -0.0461(3) -0.5804(6) -0.4494(6) 0.071(2) Uani 1 1 d .
H14A H -0.0457 -0.5825 -0.5138 0.085 Uiso 1 1 calc R
C15 C -0.0142(2) -0.6212(6) -0.4000(7) 0.067(2) Uani 1 1 d .
H15A H 0.0086 -0.6509 -0.4303 0.081 Uiso 1 1 calc R
C16 C -0.01535(18) -0.6192(5) -0.3025(6) 0.055(2) Uani 1 1 d .
C17 C -0.05089(16) -0.5741(4) -0.2628(5) 0.0432(16) Uani 1 1 d .
C18 C 0.01720(19) -0.6556(5) -0.2452(8) 0.070(3) Uani 1 1 d .
H18A H 0.0413 -0.6837 -0.2723 0.084 Uiso 1 1 calc R
C19 C 0.0147(2) -0.6513(5) -0.1528(8) 0.071(3) Uani 1 1 d .
H19A H 0.0370 -0.6760 -0.1172 0.085 Uiso 1 1 calc R
C20 C -0.0220(2) -0.6087(5) -0.1077(6) 0.0533(19) Uani 1 1 d .
C21 C -0.05447(16) -0.5680(4) -0.1634(5) 0.0417(15) Uani 1 1 d .
C22 C -0.0283(2) -0.5996(6) -0.0118(6) 0.067(2) Uani 1 1 d .
H22A H -0.0085 -0.6260 0.0290 0.081 Uiso 1 1 calc R
C23 C -0.0630(2) -0.5528(6) 0.0214(6) 0.065(2) Uani 1 1 d .
H23A H -0.0670 -0.5468 0.0849 0.078 Uiso 1 1 calc R
C24 C -0.0930(2) -0.5131(5) -0.0409(5) 0.0529(17) Uani 1 1 d .
H24A H -0.1167 -0.4808 -0.0171 0.063 Uiso 1 1 calc R
C29 C -0.1612(3) -0.0408(9) -0.5778(9) 0.121(4) Uani 1 1 d .
H29A H -0.1497 0.0002 -0.6260 0.145 Uiso 1 1 calc R
H29B H -0.1368 -0.0714 -0.5481 0.145 Uiso 1 1 calc R
C30 C -0.1847(3) -0.1110(10) -0.6204(7) 0.114(4) Uani 1 1 d .
H30A H -0.1711 -0.1717 -0.6065 0.137 Uiso 1 1 calc R
H30B H -0.1823 -0.1013 -0.6867 0.137 Uiso 1 1 calc R
C31 C -0.3295(2) -0.0007(6) -0.4357(5) 0.065(2) Uani 1 1 d .
H31A H -0.3452 -0.0492 -0.4018 0.077 Uiso 1 1 calc R
H31B H -0.3504 0.0439 -0.4605 0.077 Uiso 1 1 calc R
C32 C -0.3028(2) 0.0495(7) -0.3721(6) 0.078(3) Uani 1 1 d .
H32A H -0.2953 0.0070 -0.3215 0.093 Uiso 1 1 calc R
H32B H -0.3189 0.1026 -0.3465 0.093 Uiso 1 1 calc R
O1W O -0.15738(15) -0.6604(4) -0.2168(4) 0.0661(14) Uani 1 1 d .
O2W O -0.36163(15) -0.2578(4) 0.0502(3) 0.0628(13) Uani 1 1 d .
O3W O -0.36683(19) -0.1236(5) -0.2316(5) 0.105(2) Uani 1 1 d .
O4W O -0.36074(19) -0.3633(5) -0.2509(6) 0.107(2) Uani 1 1 d .
O5W O -0.3289(2) -0.2874(4) -0.6410(4) 0.093(2) Uani 1 1 d .
O6W O -0.0709(2) -0.3027(6) 0.1146(4) 0.107(2) Uani 1 1 d .
O7W O -0.0910(2) -0.7736(6) 0.1113(5) 0.117(3) Uani 1 1 d .
O8W O -0.0689(3) -0.3344(7) -0.6091(5) 0.147(4) Uani 1 1 d .
O9W O -0.0891(3) -0.4511(7) 0.2471(6) 0.146(3) Uani 1 1 d .
O10W O -0.3879(3) -0.2852(10) -0.4231(7) 0.081(4) Uani 0.50 1 d P
O11W O -0.0087(3) -0.7638(12) 0.1776(7) 0.095(5) Uani 0.50 1 d P
O12W O -0.0926(5) -0.1815(12) 0.2665(8) 0.132(6) Uani 0.50 1 d P
O13W O 0.0239(5) -0.3082(12) -0.6502(8) 0.109(5) Uani 0.50 1 d P
O14W O -0.0714(5) -0.0055(14) 0.2753(14) 0.161(8) Uani 0.50 1 d P
Cu3 Cu -0.22580(2) 0.01991(6) -0.02980(6) 0.0457(2) Uani 1 1 d .
N5 N -0.16069(16) 0.0272(5) -0.0317(5) 0.0630(17) Uani 1 1 d .
N6 N -0.21656(15) -0.0847(4) 0.0652(3) 0.0394(11) Uani 1 1 d .
N7 N -0.29007(16) 0.0132(4) -0.0294(3) 0.0416(13) Uani 1 1 d .
N8 N -0.23233(18) 0.1285(4) -0.1199(4) 0.0516(14) Uani 1 1 d .
C25 C -0.1465(3) -0.0095(9) 0.0541(6) 0.106(4) Uani 1 1 d .
H25A H -0.1180 -0.0362 0.0447 0.127 Uiso 1 1 calc R
H25B H -0.1434 0.0440 0.0962 0.127 Uiso 1 1 calc R
C26 C -0.1716(2) -0.0795(7) 0.0993(6) 0.081(3) Uani 1 1 d .
H26A H -0.1720 -0.0657 0.1651 0.097 Uiso 1 1 calc R
H26B H -0.1581 -0.1414 0.0910 0.097 Uiso 1 1 calc R
C27 C -0.3054(2) 0.0673(6) -0.1143(4) 0.0576(19) Uani 1 1 d .
H27A H -0.3040 0.0260 -0.1682 0.069 Uiso 1 1 calc R
H27B H -0.3351 0.0870 -0.1058 0.069 Uiso 1 1 calc R
C28 C -0.2781(3) 0.1517(5) -0.1289(5) 0.066(2) Uani 1 1 d .
H28A H -0.2835 0.1774 -0.1901 0.079 Uiso 1 1 calc R
H28B H -0.2856 0.2005 -0.0840 0.079 Uiso 1 1 calc R

loop_
_atom_site_aniso_label
_atom_site_aniso_U_11
_atom_site_aniso_U_22
_atom_site_aniso_U_33
_atom_site_aniso_U_23
_atom_site_aniso_U_13
_atom_site_aniso_U_12
Nb1 0.02666(19) 0.0173(2) 0.0188(2) -0.00009(19) -0.00022(17) -0.00023(17)
Nb2 0.0258(2) 0.0226(3) 0.0198(2) -0.0009(2) 0.00155(18) -0.00043(17)
Nb3 0.0261(2) 0.0234(3) 0.0233(2) -0.0043(2) 0.00328(17) 0.00212(18)
Nb4 0.0268(2) 0.0214(3) 0.0191(2) -0.0011(2) -0.00454(17) 0.00170(17)
Nb5 0.0274(2) 0.0200(2) 0.0215(2) 0.00020(19) -0.00653(17) 0.00093(17)
Nb6 0.0294(2) 0.0165(3) 0.0237(2) -0.00011(19) -0.00442(17) 0.00026(18)
Cu1 0.0267(3) 0.0320(4) 0.0400(4) 0.0012(3) -0.0039(3) -0.0060(3)
Cu2 0.0306(3) 0.0337(4) 0.0310(4) -0.0025(3) -0.0031(3) 0.0127(3)
Cu4 0.0336(3) 0.0379(4) 0.0340(4) -0.0001(3) 0.0010(3) 0.0041(3)
O1 0.0262(17) 0.023(2) 0.0317(19) 0.0011(16) -0.0011(15) -0.0024(14)
O2 0.0301(17) 0.025(2) 0.0245(18) -0.0022(15) 0.0064(15) -0.0016(15)
O3 0.0249(14) 0.025(2) 0.0246(18) 0.0001(16) -0.0029(14) -0.0002(13)
O4 0.0244(15) 0.027(2) 0.0344(19) -0.0031(18) -0.0027(14) 0.0049(14)
O5 0.0264(16) 0.023(2) 0.0232(17) -0.0032(16) -0.0007(13) 0.0028(15)
O6 0.0304(17) 0.023(2) 0.0199(17) 0.0007(15) -0.0018(14) 0.0040(14)
O7 0.0322(18) 0.021(2) 0.0294(18) -0.0043(16) -0.0006(14) 0.0050(15)
O8 0.0312(17) 0.023(2) 0.0238(17) 0.0012(16) -0.0040(15) 0.0031(14)
O9 0.0241(14) 0.0161(19) 0.0197(15) -0.0035(14) -0.0023(12) 0.0022(12)
O10 0.0337(18) 0.023(2) 0.0191(16) -0.0046(15) -0.0016(13) 0.0015(15)
O11 0.0297(17) 0.021(2) 0.0249(17) 0.0019(14) -0.0060(14) -0.0040(15)
O12 0.0334(18) 0.024(2) 0.0256(18) 0.0014(16) -0.0054(15) 0.0000(16)
O13 0.0361(19) 0.023(2) 0.0182(17) -0.0024(15) -0.0015(14) 0.0003(15)
O14 0.0448(19) 0.019(2) 0.0277(19) 0.0021(16) -0.0014(16) -0.0028(15)
O15 0.045(2) 0.043(3) 0.035(2) -0.004(2) 0.0149(18) -0.0023(19)
O16 0.045(2) 0.029(2) 0.036(2) 0.0018(19) -0.0144(16) -0.0026(18)
O17 0.042(2) 0.034(3) 0.033(2) 0.0030(19) -0.0161(16) 0.0026(18)
O18 0.042(2) 0.039(3) 0.044(2) -0.015(2) 0.0171(18) -0.0009(18)
O19 0.051(2) 0.020(2) 0.039(2) 0.0013(18) -0.0058(17) -0.0073(17)
N1 0.038(3) 0.037(3) 0.062(4) 0.005(3) 0.007(2) -0.006(2)
N2 0.043(3) 0.027(3) 0.062(4) 0.003(3) -0.018(3) -0.006(2)
N3 0.036(2) 0.033(3) 0.045(3) -0.008(2) 0.003(2) 0.009(2)
N4 0.040(2) 0.031(3) 0.040(3) -0.001(2) -0.010(2) 0.005(2)
N9 0.037(3) 0.083(5) 0.047(3) 0.017(3) 0.000(2) -0.001(3)
N10 0.059(3) 0.047(4) 0.037(3) 0.000(2) 0.014(2) 0.015(3)
N11 0.036(2) 0.042(3) 0.030(2) 0.000(2) 0.002(2) 0.008(2)
N12 0.056(3) 0.034(3) 0.032(2) 0.001(2) 0.004(2) 0.004(2)
C1 0.053(4) 0.044(5) 0.079(6) 0.009(4) 0.019(4) -0.008(3)
C2 0.077(6) 0.073(6) 0.085(6) 0.009(5) 0.038(5) -0.017(5)
C3 0.068(6) 0.067(6) 0.130(9) 0.002(6) 0.053(6) -0.009(5)
C4 0.036(4) 0.039(4) 0.148(9) 0.016(6) 0.023(5) 0.001(3)
C5 0.026(3) 0.034(4) 0.094(6) 0.001(4) 0.006(3) -0.008(3)
C6 0.037(4) 0.082(8) 0.176(12) 0.022(8) -0.011(6) -0.007(4)
C7 0.024(3) 0.055(6) 0.218(13) 0.020(8) -0.026(6) -0.013(3)
C8 0.049(4) 0.037(5) 0.135(9) -0.003(5) -0.039(5) -0.003(3)
C9 0.032(3) 0.025(4) 0.096(6) 0.003(4) -0.017(3) -0.006(2)
C10 0.056(5) 0.064(6) 0.143(10) 0.001(6) -0.058(6) -0.015(4)
C11 0.101(7) 0.045(5) 0.098(6) 0.009(5) -0.066(6) -0.012(5)
C12 0.062(4) 0.035(4) 0.087(6) -0.001(4) -0.024(4) -0.016(3)
C13 0.048(4) 0.050(5) 0.064(5) -0.013(4) 0.007(3) 0.011(3)
C14 0.074(5) 0.065(6) 0.073(5) -0.026(5) 0.022(4) 0.007(4)
C15 0.047(4) 0.041(5) 0.113(7) -0.015(5) 0.027(4) 0.005(3)
C16 0.025(3) 0.030(4) 0.111(7) -0.015(4) 0.006(3) 0.001(3)
C17 0.030(3) 0.015(3) 0.085(5) -0.011(3) -0.004(3) 0.003(2)
C18 0.029(3) 0.033(4) 0.149(9) 0.004(5) 0.006(5) 0.007(3)
C19 0.035(4) 0.022(4) 0.155(9) 0.014(5) -0.027(5) 0.001(3)
C20 0.041(3) 0.026(4) 0.093(6) 0.013(4) -0.015(3) 0.000(3)
C21 0.022(3) 0.026(3) 0.077(5) 0.008(3) -0.013(3) 0.002(2)
C22 0.063(5) 0.052(5) 0.087(6) 0.025(4) -0.042(4) -0.006(4)
C23 0.069(5) 0.052(5) 0.073(5) 0.017(4) -0.025(4) 0.000(4)
C24 0.055(4) 0.049(5) 0.054(4) 0.006(4) -0.012(3) 0.006(3)
C29 0.064(6) 0.121(10) 0.178(12) -0.005(9) 0.058(7) 0.013(6)
C30 0.078(6) 0.179(13) 0.085(7) -0.064(8) 0.020(5) 0.026(7)
C31 0.046(4) 0.076(6) 0.071(5) -0.023(4) 0.025(3) -0.015(4)
C32 0.059(4) 0.115(8) 0.060(5) -0.034(5) 0.015(4) -0.001(5)
O1W 0.061(3) 0.067(4) 0.071(3) -0.011(3) -0.016(2) 0.006(2)
O2W 0.058(3) 0.060(3) 0.070(3) 0.006(3) 0.014(2) -0.004(2)
O3W 0.075(4) 0.108(5) 0.134(6) 0.038(5) 0.022(4) 0.042(3)
O4W 0.083(4) 0.098(5) 0.140(6) 0.003(5) -0.011(4) -0.023(4)
O5W 0.154(6) 0.044(3) 0.082(4) -0.004(3) -0.055(4) 0.015(3)
O6W 0.128(6) 0.133(6) 0.060(4) 0.012(4) -0.043(4) -0.015(5)
O7W 0.087(4) 0.160(7) 0.104(5) 0.025(5) -0.012(4) -0.017(5)
O8W 0.182(8) 0.179(9) 0.079(5) -0.029(5) 0.065(5) -0.042(7)
O9W 0.168(7) 0.146(8) 0.126(6) -0.021(6) 0.028(6) -0.054(6)
O10W 0.068(6) 0.120(11) 0.054(6) 0.009(7) -0.007(5) -0.025(7)
O11W 0.049(6) 0.187(15) 0.049(6) -0.012(8) -0.002(4) -0.013(7)
O12W 0.179(14) 0.168(15) 0.047(7) -0.010(8) 0.008(8) 0.115(12)
O13W 0.121(10) 0.147(14) 0.059(7) 0.013(8) 0.007(7) 0.029(9)
O14W 0.095(10) 0.171(17) 0.22(2) 0.064(16) 0.032(12) 0.053(11)
Cu3 0.0436(4) 0.0374(5) 0.0563(5) 0.0105(4) -0.0056(3) -0.0003(3)
N5 0.040(3) 0.067(4) 0.083(4) 0.016(4) -0.010(3) -0.006(3)
N6 0.045(3) 0.036(3) 0.037(3) -0.008(2) -0.004(2) 0.008(2)
N7 0.052(3) 0.048(4) 0.024(2) -0.010(2) 0.000(2) 0.013(2)
N8 0.067(4) 0.034(3) 0.054(3) 0.010(3) -0.004(3) 0.000(3)
C25 0.061(5) 0.182(12) 0.074(6) 0.026(7) -0.025(4) -0.052(6)
C26 0.060(5) 0.094(7) 0.088(6) 0.022(6) -0.028(4) 0.001(5)
C27 0.064(4) 0.069(5) 0.040(4) 0.002(4) -0.013(3) 0.020(4)
C28 0.118(6) 0.045(5) 0.035(3) 0.002(3) -0.003(4) 0.023(4)

loop_
_atom_type_symbol
_atom_type_description
_atom_type_scat_dispersion_real
_atom_type_scat_dispersion_imag
_atom_type_scat_source
C C 0.0033 0.0016 'International Tables Vol C Tables 4.2.6.8 and 6.1.1.4'
H H 0.0000 0.0000 'International Tables Vol C Tables 4.2.6.8 and 6.1.1.4'
N N 0.0061 0.0033 'International Tables Vol C Tables 4.2.6.8 and 6.1.1.4'
O O 0.0106 0.0060 'International Tables Vol C Tables 4.2.6.8 and 6.1.1.4'
Cu Cu 0.3201 1.2651 'International Tables Vol C Tables 4.2.6.8 and 6.1.1.4'
Nb Nb -2.0727 0.6215 'International Tables Vol C Tables 4.2.6.8 and 6.1.1.4'

loop_
_geom_angle_atom_site_label_1
_geom_angle_atom_site_label_2
_geom_angle_atom_site_label_3
_geom_angle
O14 Nb1 O11 103.47(15)
O14 Nb1 O2 103.69(15)
O11 Nb1 O2 95.21(14)
O14 Nb1 O6 99.74(15)
O11 Nb1 O6 154.64(14)
O2 Nb1 O6 89.05(14)
O14 Nb1 O5 99.48(15)
O11 Nb1 O5 89.12(13)
O2 Nb1 O5 154.69(14)
O6 Nb1 O5 77.03(12)
O14 Nb1 O9 175.85(13)
O11 Nb1 O9 78.72(12)
O2 Nb1 O9 79.49(13)
O6 Nb1 O9 77.52(12)
O5 Nb1 O9 76.94(12)
O14 Nb1 Cu2 87.29(11)
O11 Nb1 Cu2 129.91(10)
O2 Nb1 Cu2 130.03(10)
O6 Nb1 Cu2 41.01(9)
O5 Nb1 Cu2 40.81(9)
O9 Nb1 Cu2 88.62(7)
O14 Nb1 Nb5 136.96(11)
O11 Nb1 Nb5 33.51(10)
O2 Nb1 Nb5 85.11(10)
O6 Nb1 Nb5 122.73(10)
O5 Nb1 Nb5 84.89(9)
O9 Nb1 Nb5 45.39(7)
Cu2 Nb1 Nb5 119.25(2)
O14 Nb1 Nb3 137.31(11)
O11 Nb1 Nb3 85.56(10)
O2 Nb1 Nb3 33.62(10)
O6 Nb1 Nb3 84.27(9)
O5 Nb1 Nb3 122.58(10)
O9 Nb1 Nb3 45.95(7)
Cu2 Nb1 Nb3 118.83(2)
Nb5 Nb1 Nb3 61.210(14)
O15 Nb2 O13 104.13(17)
O15 Nb2 O3 100.76(16)
O13 Nb2 O3 155.11(13)
O15 Nb2 O5 101.77(17)
O13 Nb2 O5 91.59(14)
O3 Nb2 O5 83.04(13)
O15 Nb2 O1 101.94(17)
O13 Nb2 O1 91.88(14)
O3 Nb2 O1 83.19(14)
O5 Nb2 O1 154.40(13)
O15 Nb2 O9 178.37(15)
O13 Nb2 O9 77.50(12)
O3 Nb2 O9 77.61(11)
O5 Nb2 O9 78.09(12)
O1 Nb2 O9 77.94(12)
O15 Nb2 Cu1 94.55(14)
O13 Nb2 Cu1 129.04(11)
O3 Nb2 Cu1 48.01(9)
O5 Nb2 Cu1 130.61(9)
O1 Nb2 Cu1 37.46(9)
O9 Nb2 Cu1 84.37(7)
O15 Nb2 Nb5 137.02(14)
O13 Nb2 Nb5 32.89(10)
O3 Nb2 Nb5 122.22(9)
O5 Nb2 Nb5 84.56(9)
O1 Nb2 Nb5 84.68(9)
O9 Nb2 Nb5 44.60(7)
Cu1 Nb2 Nb5 113.48(2)
O18 Nb3 O2 102.95(17)
O18 Nb3 O4 104.57(16)
O2 Nb3 O4 88.86(14)
O18 Nb3 O10 101.73(17)
O2 Nb3 O10 86.57(14)
O4 Nb3 O10 153.66(13)
O18 Nb3 O7 100.62(17)
O2 Nb3 O7 156.10(13)
O4 Nb3 O7 88.98(14)
O10 Nb3 O7 84.89(14)
O18 Nb3 O9 177.87(16)
O2 Nb3 O9 78.65(12)
O4 Nb3 O9 76.77(11)
O10 Nb3 O9 76.90(11)
O7 Nb3 O9 77.68(12)
O18 Nb3 Nb1 135.36(14)
O2 Nb3 Nb1 32.44(9)
O4 Nb3 Nb1 80.06(10)
O10 Nb3 Nb1 82.25(10)
O7 Nb3 Nb1 123.98(9)
O9 Nb3 Nb1 46.30(8)
O18 Nb3 Nb6 132.26(14)
O2 Nb3 Nb6 124.77(9)
O4 Nb3 Nb6 79.76(10)
O10 Nb3 Nb6 81.65(10)
O7 Nb3 Nb6 31.71(9)
O9 Nb3 Nb6 46.11(8)
Nb1 Nb3 Nb6 92.375(15)
O18 Nb3 Nb4 132.44(14)
O2 Nb3 Nb4 81.28(9)
O4 Nb3 Nb4 122.95(9)
O10 Nb3 Nb4 30.72(9)
O7 Nb3 Nb4 79.99(9)
O9 Nb3 Nb4 46.18(7)
Nb1 Nb3 Nb4 62.274(13)
Nb6 Nb3 Nb4 62.077(13)
O18 Nb3 Nb5 137.00(14)
O2 Nb3 Nb5 82.52(10)
O4 Nb3 Nb5 32.43(9)
O10 Nb3 Nb5 121.25(9)
O7 Nb3 Nb5 82.94(9)
O9 Nb3 Nb5 44.34(7)
Nb1 Nb3 Nb5 59.333(13)
Nb6 Nb3 Nb5 59.737(13)
Nb4 Nb3 Nb5 90.523(14)
O17 Nb4 O10 103.76(16)
O17 Nb4 O3 102.05(15)
O10 Nb4 O3 154.19(13)
O17 Nb4 O6 101.36(16)
O10 Nb4 O6 90.71(14)
O3 Nb4 O6 84.06(13)
O17 Nb4 O12 102.78(16)
O10 Nb4 O12 91.55(15)
O3 Nb4 O12 82.88(13)
O6 Nb4 O12 154.46(13)
O17 Nb4 O9 178.59(16)
O10 Nb4 O9 77.25(12)
O3 Nb4 O9 76.94(11)
O6 Nb4 O9 77.59(12)
O12 Nb4 O9 78.12(12)
O17 Nb4 Cu1 96.84(13)
O10 Nb4 Cu1 128.43(11)
O3 Nb4 Cu1 47.37(9)
O6 Nb4 Cu1 130.81(9)
O12 Nb4 Cu1 37.43(10)
O9 Nb4 Cu1 83.21(8)
O17 Nb4 Cu2 95.15(13)
O10 Nb4 Cu2 126.77(11)
O3 Nb4 Cu2 49.84(10)
O6 Nb4 Cu2 36.41(9)
O12 Nb4 Cu2 132.12(10)
O9 Nb4 Cu2 83.45(8)
Cu1 Nb4 Cu2 97.07(2)
O17 Nb4 Nb3 135.94(13)
O10 Nb4 Nb3 32.19(9)
O3 Nb4 Nb3 122.00(8)
O6 Nb4 Nb3 83.55(9)
O12 Nb4 Nb3 84.91(10)
O9 Nb4 Nb3 45.06(7)
Cu1 Nb4 Nb3 112.931(19)
Cu2 Nb4 Nb3 111.654(19)
O16 Nb5 O4 104.40(15)
O16 Nb5 O11 100.36(16)
O4 Nb5 O11 89.69(15)
O16 Nb5 O8 103.01(16)
O4 Nb5 O8 88.78(14)
O11 Nb5 O8 156.21(13)
O16 Nb5 O13 100.93(16)
O4 Nb5 O13 154.67(13)
O11 Nb5 O13 85.71(15)
O8 Nb5 O13 85.59(14)
O16 Nb5 O9 177.57(16)
O4 Nb5 O9 77.72(12)
O11 Nb5 O9 78.36(12)
O8 Nb5 O9 78.12(12)
O13 Nb5 O9 76.96(12)
O16 Nb5 Nb1 132.44(13)
O4 Nb5 Nb1 80.39(10)
O11 Nb5 Nb1 32.14(9)
O8 Nb5 Nb1 124.51(9)
O13 Nb5 Nb1 82.56(10)
O9 Nb5 Nb1 46.39(8)
O16 Nb5 Nb6 135.13(13)
O4 Nb5 Nb6 79.95(10)
O11 Nb5 Nb6 124.46(9)
O8 Nb5 Nb6 32.16(9)
O13 Nb5 Nb6 82.22(10)
O9 Nb5 Nb6 46.11(8)
Nb1 Nb5 Nb6 92.430(15)
O16 Nb5 Nb2 132.33(13)
O4 Nb5 Nb2 123.27(9)
O11 Nb5 Nb2 80.63(10)
O8 Nb5 Nb2 80.41(9)
O13 Nb5 Nb2 31.40(9)
O9 Nb5 Nb2 45.56(7)
Nb1 Nb5 Nb2 62.369(13)
Nb6 Nb5 Nb2 61.963(13)
O16 Nb5 Nb3 137.11(13)
O4 Nb5 Nb3 32.75(9)
O11 Nb5 Nb3 82.92(9)
O8 Nb5 Nb3 83.00(10)
O13 Nb5 Nb3 121.93(9)
O9 Nb5 Nb3 44.97(7)
Nb1 Nb5 Nb3 59.457(14)
Nb6 Nb5 Nb3 59.704(13)
Nb2 Nb5 Nb3 90.533(14)
O19 Nb6 O7 102.86(16)
O19 Nb6 O8 101.92(16)
O7 Nb6 O8 95.27(14)
O19 Nb6 O1 101.13(16)
O7 Nb6 O1 154.21(14)
O8 Nb6 O1 88.91(13)
O19 Nb6 O12 102.16(15)
O7 Nb6 O12 88.96(14)
O8 Nb6 O12 153.95(14)
O1 Nb6 O12 76.81(13)
O19 Nb6 O9 178.19(15)
O7 Nb6 O9 78.95(13)
O8 Nb6 O9 77.74(12)
O1 Nb6 O9 77.10(12)
O12 Nb6 O9 77.88(12)
O19 Nb6 Cu1 92.38(12)
O7 Nb6 Cu1 129.31(10)
O8 Nb6 Cu1 128.68(10)
O1 Nb6 Cu1 39.80(9)
O12 Nb6 Cu1 40.39(9)
O9 Nb6 Cu1 86.49(7)
O19 Nb6 Nb3 136.35(13)
O7 Nb6 Nb3 33.64(11)
O8 Nb6 Nb3 84.49(10)
O1 Nb6 Nb3 122.29(10)
O12 Nb6 Nb3 84.97(10)
O9 Nb6 Nb3 45.45(7)
Cu1 Nb6 Nb3 117.27(2)
O19 Nb6 Nb5 134.95(12)
O7 Nb6 Nb5 85.17(10)
O8 Nb6 Nb5 33.08(10)
O1 Nb6 Nb5 84.59(10)
O12 Nb6 Nb5 122.46(10)
O9 Nb6 Nb5 44.81(7)
Cu1 Nb6 Nb5 116.71(2)
Nb3 Nb6 Nb5 60.559(14)
O1 Cu1 O12 82.78(13)
O1 Cu1 N1 95.53(19)
O12 Cu1 N1 172.92(19)
O1 Cu1 N2 177.0(2)
O12 Cu1 N2 100.07(19)
N1 Cu1 N2 81.5(2)
O1 Cu1 O3 78.09(13)
O12 Cu1 O3 77.55(13)
N1 Cu1 O3 108.90(17)
N2 Cu1 O3 103.34(17)
O1 Cu1 Nb6 42.97(10)
O12 Cu1 Nb6 43.58(10)
N1 Cu1 Nb6 132.18(16)
N2 Cu1 Nb6 139.34(17)
O3 Cu1 Nb6 87.63(7)
O1 Cu1 Nb2 39.71(11)
O12 Cu1 Nb2 87.29(10)
N1 Cu1 Nb2 95.81(16)
N2 Cu1 Nb2 140.88(15)
O3 Cu1 Nb2 40.50(8)
Nb6 Cu1 Nb2 67.825(17)
O1 Cu1 Nb4 86.78(10)
O12 Cu1 Nb4 39.44(11)
N1 Cu1 Nb4 147.52(15)
N2 Cu1 Nb4 96.00(16)
O3 Cu1 Nb4 39.88(8)
Nb6 Cu1 Nb4 67.669(17)
Nb2 Cu1 Nb4 65.884(17)
O5 Cu2 O6 82.79(13)
O5 Cu2 N3 98.67(17)
O6 Cu2 N3 178.09(19)
O5 Cu2 N4 174.39(18)
O6 Cu2 N4 95.68(17)
N3 Cu2 N4 82.7(2)
O5 Cu2 Nb1 44.29(9)
O6 Cu2 Nb1 43.84(9)
N3 Cu2 Nb1 136.96(14)
N4 Cu2 Nb1 131.97(14)
O5 Cu2 Nb4 84.92(10)
O6 Cu2 Nb4 37.82(10)
N3 Cu2 Nb4 143.34(15)
N4 Cu2 Nb4 97.20(14)
Nb1 Cu2 Nb4 67.241(16)
N9 Cu4 N11 175.5(2)
N9 Cu4 N12 96.3(2)
N11 Cu4 N12 83.8(2)
N9 Cu4 N10 86.3(2)
N11 Cu4 N10 93.6(2)
N12 Cu4 N10 177.4(2)
Cu1 O1 Nb2 102.83(16)
Cu1 O1 Nb6 97.23(15)
Nb2 O1 Nb6 112.58(16)
Nb1 O2 Nb3 113.94(16)
Nb4 O3 Nb2 114.73(13)
Nb4 O3 Cu1 92.75(13)
Nb2 O3 Cu1 91.50(13)
Nb5 O4 Nb3 114.83(14)
Cu2 O5 Nb2 107.29(16)
Cu2 O5 Nb1 94.90(14)
Nb2 O5 Nb1 112.07(16)
Cu2 O6 Nb4 105.76(15)
Cu2 O6 Nb1 95.14(13)
Nb4 O6 Nb1 112.84(16)
Nb6 O7 Nb3 114.65(17)
Nb6 O8 Nb5 114.76(16)
Nb5 O9 Nb3 90.68(9)
Nb5 O9 Nb2 89.84(11)
Nb3 O9 Nb2 179.46(16)
Nb5 O9 Nb1 88.22(10)
Nb3 O9 Nb1 87.76(10)
Nb2 O9 Nb1 92.12(11)
Nb5 O9 Nb6 89.09(11)
Nb3 O9 Nb6 88.44(11)
Nb2 O9 Nb6 91.71(11)
Nb1 O9 Nb6 175.31(13)
Nb5 O9 Nb4 179.33(16)
Nb3 O9 Nb4 88.76(11)
Nb2 O9 Nb4 90.72(9)
Nb1 O9 Nb4 91.40(11)
Nb6 O9 Nb4 91.26(10)
Nb4 O10 Nb3 117.09(16)
Nb1 O11 Nb5 114.35(16)
Cu1 O12 Nb4 103.14(16)
Cu1 O12 Nb6 96.03(14)
Nb4 O12 Nb6 111.92(16)
Nb2 O13 Nb5 115.71(16)
C1 N1 C5 118.2(6)
C1 N1 Cu1 128.6(5)
C5 N1 Cu1 112.9(5)
C12 N2 C9 118.6(6)
C12 N2 Cu1 128.3(5)
C9 N2 Cu1 112.7(5)
C13 N3 C17 117.4(5)
C13 N3 Cu2 129.9(5)
C17 N3 Cu2 112.7(4)
C24 N4 C21 118.1(5)
C24 N4 Cu2 130.0(4)
C21 N4 Cu2 111.8(4)
C29 N9 Cu4 106.2(6)
C30 N10 Cu4 108.6(6)
C31 N11 Cu4 109.6(4)
C32 N12 Cu4 105.3(4)
N1 C1 C2 121.6(7)
N1 C1 H1A 119.2
C2 C1 H1A 119.2
C3 C2 C1 120.4(9)
C3 C2 H2A 119.8
C1 C2 H2A 119.8
C2 C3 C4 119.9(8)
C2 C3 H3A 120.0
C4 C3 H3A 120.0
C3 C4 C6 124.6(9)
C3 C4 C5 117.4(8)
C6 C4 C5 118.0(10)
N1 C5 C9 115.9(6)
N1 C5 C4 122.4(8)
C9 C5 C4 121.6(7)
C7 C6 C4 121.0(10)
C7 C6 H6A 119.5
C4 C6 H6A 119.5
C6 C7 C8 124.2(8)
C6 C7 H7A 117.9
C8 C7 H7A 117.9
C10 C8 C9 115.9(8)
C10 C8 C7 128.3(8)
C9 C8 C7 115.8(9)
N2 C9 C8 124.2(8)
N2 C9 C5 116.5(5)
C8 C9 C5 119.3(7)
C11 C10 C8 120.6(7)
C11 C10 H10A 119.7
C8 C10 H10A 119.7
C10 C11 C12 120.4(9)
C10 C11 H11A 119.8
C12 C11 H11A 119.8
N2 C12 C11 120.3(8)
N2 C12 H12A 119.8
C11 C12 H12A 119.8
N3 C13 C14 123.0(7)
N3 C13 H13A 118.5
C14 C13 H13A 118.5
C15 C14 C13 119.0(8)
C15 C14 H14A 120.5
C13 C14 H14A 120.5
C14 C15 C16 120.2(7)
C14 C15 H15A 119.9
C16 C15 H15A 119.9
C17 C16 C18 119.5(8)
C17 C16 C15 116.0(7)
C18 C16 C15 124.4(7)
N3 C17 C16 124.3(7)
N3 C17 C21 115.9(5)
C16 C17 C21 119.7(6)
C19 C18 C16 122.0(7)
C19 C18 H18A 119.0
C16 C18 H18A 119.0
C18 C19 C20 121.0(7)
C18 C19 H19A 119.5
C20 C19 H19A 119.5
C22 C20 C21 115.2(7)
C22 C20 C19 126.4(7)
C21 C20 C19 118.3(7)
N4 C21 C20 123.9(7)
N4 C21 C17 116.8(5)
C20 C21 C17 119.3(6)
C23 C22 C20 120.5(7)
C23 C22 H22A 119.8
C20 C22 H22A 119.8
C22 C23 C24 119.4(8)
C22 C23 H23A 120.3
C24 C23 H23A 120.3
N4 C24 C23 122.8(7)
N4 C24 H24A 118.6
C23 C24 H24A 118.6
C30 C29 N9 120.2(8)
C30 C29 H29A 107.3
N9 C29 H29A 107.3
C30 C29 H29B 107.3
N9 C29 H29B 107.3
H29A C29 H29B 106.9
C29 C30 N10 118.5(8)
C29 C30 H30A 107.7
N10 C30 H30A 107.7
C29 C30 H30B 107.7
N10 C30 H30B 107.7
H30A C30 H30B 107.1
N11 C31 C32 116.3(6)
N11 C31 H31A 108.2
C32 C31 H31A 108.2
N11 C31 H31B 108.2
C32 C31 H31B 108.2
H31A C31 H31B 107.4
C31 C32 N12 113.1(6)
C31 C32 H32A 109.0
N12 C32 H32A 109.0
C31 C32 H32B 109.0
N12 C32 H32B 109.0
H32A C32 H32B 107.8
N7 Cu3 N8 86.4(2)
N7 Cu3 N5 179.3(2)
N8 Cu3 N5 93.1(2)
N7 Cu3 N6 96.0(2)
N8 Cu3 N6 176.5(2)
N5 Cu3 N6 84.5(2)
C25 N5 Cu3 106.3(5)
C26 N6 Cu3 108.8(5)
C27 N7 Cu3 106.7(4)
C28 N8 Cu3 108.9(4)
C26 C25 N5 119.1(7)
C26 C25 H25A 107.5
N5 C25 H25A 107.5
C26 C25 H25B 107.5
N5 C25 H25B 107.5
H25A C25 H25B 107.0
C25 C26 N6 113.6(7)
C25 C26 H26A 108.9
N6 C26 H26A 108.9
C25 C26 H26B 108.9
N6 C26 H26B 108.9
H26A C26 H26B 107.7
C28 C27 N7 109.6(6)
C28 C27 H27A 109.8
N7 C27 H27A 109.8
C28 C27 H27B 109.8
N7 C27 H27B 109.8
H27A C27 H27B 108.2
N8 C28 C27 111.7(6)
N8 C28 H28A 109.3
C27 C28 H28A 109.3
N8 C28 H28B 109.3
C27 C28 H28B 109.3
H28A C28 H28B 107.9

loop_
_geom_bond_atom_site_label_1
_geom_bond_atom_site_label_2
_geom_bond_distance
Nb1 O14 1.778(3)
Nb1 O11 1.923(3)
Nb1 O2 1.935(3)
Nb1 O6 2.084(3)
Nb1 O5 2.101(3)
Nb1 O9 2.385(3)
Nb1 Cu2 2.9972(7)
Nb1 Nb5 3.2922(6)
Nb1 Nb3 3.2964(7)
Nb2 O15 1.761(4)
Nb2 O13 1.931(3)
Nb2 O3 2.031(3)
Nb2 O5 2.040(4)
Nb2 O1 2.049(4)
Nb2 O9 2.384(3)
Nb2 Cu1 3.1262(8)
Nb2 Nb5 3.3391(6)
Nb3 O18 1.774(4)
Nb3 O2 1.997(4)
Nb3 O4 1.999(3)
Nb3 O10 2.004(3)
Nb3 O7 2.027(4)
Nb3 O9 2.371(3)
Nb3 Nb6 3.3257(6)
Nb3 Nb4 3.3487(6)
Nb3 Nb5 3.3544(6)
Nb4 O17 1.767(3)
Nb4 O10 1.922(3)
Nb4 O3 2.026(3)
Nb4 O6 2.040(4)
Nb4 O12 2.058(4)
Nb4 O9 2.417(3)
Nb4 Cu1 3.1555(8)
Nb4 Cu2 3.2016(8)
Nb5 O16 1.782(4)
Nb5 O4 1.982(3)
Nb5 O11 1.995(3)
Nb5 O8 2.000(3)
Nb5 O13 2.013(3)
Nb5 O9 2.345(3)
Nb5 Nb6 3.3269(6)
Nb6 O19 1.784(4)
Nb6 O7 1.923(3)
Nb6 O8 1.950(3)
Nb6 O1 2.077(3)
Nb6 O12 2.095(3)
Nb6 O9 2.398(3)
Nb6 Cu1 3.0222(7)
Cu1 O1 1.950(3)
Cu1 O12 1.969(3)
Cu1 N1 2.000(5)
Cu1 N2 2.014(5)
Cu1 O3 2.324(3)
Cu2 O5 1.966(3)
Cu2 O6 1.975(3)
Cu2 N3 2.000(4)
Cu2 N4 2.005(4)
Cu4 N9 2.022(5)
Cu4 N11 2.025(5)
Cu4 N12 2.025(5)
Cu4 N10 2.037(5)
N1 C1 1.322(9)
N1 C5 1.372(8)
N2 C12 1.321(9)
N2 C9 1.357(8)
N3 C13 1.312(8)
N3 C17 1.353(7)
N4 C24 1.287(8)
N4 C21 1.360(7)
N9 C29 1.462(12)
N10 C30 1.407(10)
N11 C31 1.418(8)
N12 C32 1.473(9)
C1 C2 1.420(10)
C1 H1A 0.9300
C2 C3 1.355(13)
C2 H2A 0.9300
C3 C4 1.379(14)
C3 H3A 0.9300
C4 C6 1.402(13)
C4 C5 1.425(10)
C5 C9 1.416(10)
C6 C7 1.293(15)
C6 H6A 0.9300
C7 C8 1.481(15)
C7 H7A 0.9300
C8 C10 1.388(13)
C8 C9 1.404(9)
C10 C11 1.349(14)
C10 H10A 0.9300
C11 C12 1.427(10)
C11 H11A 0.9300
C12 H12A 0.9300
C13 C14 1.411(9)
C13 H13A 0.9300
C14 C15 1.348(11)
C14 H14A 0.9300
C15 C16 1.410(11)
C15 H15A 0.9300
C16 C17 1.394(8)
C16 C18 1.401(11)
C17 C21 1.443(10)
C18 C19 1.339(13)
C18 H18A 0.9300
C19 C20 1.442(11)
C19 H19A 0.9300
C20 C22 1.406(11)
C20 C21 1.410(8)
C22 C23 1.347(11)
C22 H22A 0.9300
C23 C24 1.411(9)
C23 H23A 0.9300
C24 H24A 0.9300
C29 C30 1.369(14)
C29 H29A 0.9700
C29 H29B 0.9700
C30 H30A 0.9700
C30 H30B 0.9700
C31 C32 1.422(10)
C31 H31A 0.9700
C31 H31B 0.9700
C32 H32A 0.9700
C32 H32B 0.9700
Cu3 N7 1.998(5)
Cu3 N8 2.011(5)
Cu3 N5 2.024(5)
Cu3 N6 2.027(5)
N5 C25 1.412(10)
N6 C26 1.482(8)
N7 C27 1.518(8)
N8 C28 1.464(10)
C25 C26 1.411(12)
C25 H25A 0.9700
C25 H25B 0.9700
C26 H26A 0.9700
C26 H26B 0.9700
C27 C28 1.469(11)
C27 H27A 0.9700
C27 H27B 0.9700
C28 H28A 0.9700
C28 H28B 0.9700

loop_
_geom_torsion_atom_site_label_1
_geom_torsion_atom_site_label_2
_geom_torsion_atom_site_label_3
_geom_torsion_atom_site_label_4
_geom_torsion
O14 Nb1 Nb3 O18 -1.8(3)
O11 Nb1 Nb3 O18 103.3(2)
O2 Nb1 Nb3 O18 -3.0(3)
O6 Nb1 Nb3 O18 -100.0(2)
O5 Nb1 Nb3 O18 -170.6(2)
O9 Nb1 Nb3 O18 -178.1(2)
Cu2 Nb1 Nb3 O18 -122.9(2)
Nb5 Nb1 Nb3 O18 127.6(2)
O14 Nb1 Nb3 O2 1.2(2)
O11 Nb1 Nb3 O2 106.3(2)
O6 Nb1 Nb3 O2 -96.9(2)
O5 Nb1 Nb3 O2 -167.5(2)
O9 Nb1 Nb3 O2 -175.1(2)
Cu2 Nb1 Nb3 O2 -119.89(18)
Nb5 Nb1 Nb3 O2 130.61(18)
O14 Nb1 Nb3 O4 -102.53(19)
O11 Nb1 Nb3 O4 2.57(14)
O2 Nb1 Nb3 O4 -103.8(2)
O6 Nb1 Nb3 O4 159.30(13)
O5 Nb1 Nb3 O4 88.68(14)
O9 Nb1 Nb3 O4 81.15(14)
Cu2 Nb1 Nb3 O4 136.34(10)
Nb5 Nb1 Nb3 O4 26.83(10)
O14 Nb1 Nb3 O10 97.1(2)
O11 Nb1 Nb3 O10 -157.84(14)
O2 Nb1 Nb3 O10 95.8(2)
O6 Nb1 Nb3 O10 -1.10(13)
O5 Nb1 Nb3 O10 -71.73(14)
O9 Nb1 Nb3 O10 -79.26(14)
Cu2 Nb1 Nb3 O10 -24.06(10)
Nb5 Nb1 Nb3 O10 -133.57(10)
O14 Nb1 Nb3 O7 175.5(2)
O11 Nb1 Nb3 O7 -79.38(15)
O2 Nb1 Nb3 O7 174.3(2)
O6 Nb1 Nb3 O7 77.35(14)
O5 Nb1 Nb3 O7 6.73(15)
O9 Nb1 Nb3 O7 -0.80(15)
Cu2 Nb1 Nb3 O7 54.39(12)
Nb5 Nb1 Nb3 O7 -55.12(11)
O14 Nb1 Nb3 O9 176.32(19)
O11 Nb1 Nb3 O9 -78.58(14)
O2 Nb1 Nb3 O9 175.1(2)
O6 Nb1 Nb3 O9 78.16(13)
O5 Nb1 Nb3 O9 7.53(14)
Cu2 Nb1 Nb3 O9 55.19(10)
Nb5 Nb1 Nb3 O9 -54.31(10)
O14 Nb1 Nb3 Nb6 178.30(17)
O11 Nb1 Nb3 Nb6 -76.60(10)
O2 Nb1 Nb3 Nb6 177.06(18)
O6 Nb1 Nb3 Nb6 80.13(9)
O5 Nb1 Nb3 Nb6 9.51(10)
O9 Nb1 Nb3 Nb6 1.98(10)
Cu2 Nb1 Nb3 Nb6 57.17(2)
Nb5 Nb1 Nb3 Nb6 -52.338(14)
O14 Nb1 Nb3 Nb4 121.75(17)
O11 Nb1 Nb3 Nb4 -133.15(10)
O2 Nb1 Nb3 Nb4 120.51(18)
O6 Nb1 Nb3 Nb4 23.59(9)
O5 Nb1 Nb3 Nb4 -47.04(10)
O9 Nb1 Nb3 Nb4 -54.57(10)
Cu2 Nb1 Nb3 Nb4 0.62(2)
Nb5 Nb1 Nb3 Nb4 -108.883(16)
O14 Nb1 Nb3 Nb5 -129.36(17)
O11 Nb1 Nb3 Nb5 -24.27(10)
O2 Nb1 Nb3 Nb5 -130.61(18)
O6 Nb1 Nb3 Nb5 132.47(9)
O5 Nb1 Nb3 Nb5 61.85(10)
O9 Nb1 Nb3 Nb5 54.31(10)
Cu2 Nb1 Nb3 Nb5 109.51(2)
O18 Nb3 Nb4 O17 3.6(3)
O2 Nb3 Nb4 O17 -96.0(2)
O4 Nb3 Nb4 O17 -178.9(2)
O10 Nb3 Nb4 O17 2.0(3)
O7 Nb3 Nb4 O17 98.9(2)
O9 Nb3 Nb4 O17 -178.6(2)
Nb1 Nb3 Nb4 O17 -123.85(19)
Nb6 Nb3 Nb4 O17 126.79(19)
Nb5 Nb3 Nb4 O17 -178.33(19)
O18 Nb3 Nb4 O10 1.6(3)
O2 Nb3 Nb4 O10 -98.0(2)
O4 Nb3 Nb4 O10 179.1(2)
O7 Nb3 Nb4 O10 96.9(2)
O9 Nb3 Nb4 O10 179.4(2)
Nb1 Nb3 Nb4 O10 -125.9(2)
Nb6 Nb3 Nb4 O10 124.7(2)
Nb5 Nb3 Nb4 O10 179.6(2)
O18 Nb3 Nb4 O3 -177.8(2)
O2 Nb3 Nb4 O3 82.56(15)
O4 Nb3 Nb4 O3 -0.35(16)
O10 Nb3 Nb4 O3 -179.4(2)
O7 Nb3 Nb4 O3 -82.53(15)
O9 Nb3 Nb4 O3 -0.04(16)
Nb1 Nb3 Nb4 O3 54.68(11)
Nb6 Nb3 Nb4 O3 -54.68(11)
Nb5 Nb3 Nb4 O3 0.21(11)
O18 Nb3 Nb4 O6 103.3(2)
O2 Nb3 Nb4 O6 3.71(13)
O4 Nb3 Nb4 O6 -79.20(15)
O10 Nb3 Nb4 O6 101.7(2)
O7 Nb3 Nb4 O6 -161.38(13)
O9 Nb3 Nb4 O6 -78.89(14)
Nb1 Nb3 Nb4 O6 -24.16(9)
Nb6 Nb3 Nb4 O6 -133.53(9)
Nb5 Nb3 Nb4 O6 -78.64(9)
O18 Nb3 Nb4 O12 -99.5(2)
O2 Nb3 Nb4 O12 160.88(13)
O4 Nb3 Nb4 O12 77.97(16)
O10 Nb3 Nb4 O12 -101.1(2)
O7 Nb3 Nb4 O12 -4.21(13)
O9 Nb3 Nb4 O12 78.28(15)
Nb1 Nb3 Nb4 O12 133.01(9)
Nb6 Nb3 Nb4 O12 23.65(9)
Nb5 Nb3 Nb4 O12 78.53(9)
O18 Nb3 Nb4 O9 -177.8(2)
O2 Nb3 Nb4 O9 82.60(15)
O4 Nb3 Nb4 O9 -0.31(16)
O10 Nb3 Nb4 O9 -179.4(2)
O7 Nb3 Nb4 O9 -82.49(14)
Nb1 Nb3 Nb4 O9 54.73(11)
Nb6 Nb3 Nb4 O9 -54.63(11)
Nb5 Nb3 Nb4 O9 0.25(11)
O18 Nb3 Nb4 Cu1 -124.9(2)
O2 Nb3 Nb4 Cu1 135.49(10)
O4 Nb3 Nb4 Cu1 52.58(13)
O10 Nb3 Nb4 Cu1 -126.5(2)
O7 Nb3 Nb4 Cu1 -29.60(10)
O9 Nb3 Nb4 Cu1 52.88(11)
Nb1 Nb3 Nb4 Cu1 107.61(2)
Nb6 Nb3 Nb4 Cu1 -1.75(2)
Nb5 Nb3 Nb4 Cu1 53.14(2)
O18 Nb3 Nb4 Cu2 126.9(2)
O2 Nb3 Nb4 Cu2 27.32(10)
O4 Nb3 Nb4 Cu2 -55.59(13)
O10 Nb3 Nb4 Cu2 125.3(2)
O7 Nb3 Nb4 Cu2 -137.77(10)
O9 Nb3 Nb4 Cu2 -55.28(11)
Nb1 Nb3 Nb4 Cu2 -0.551(19)
Nb6 Nb3 Nb4 Cu2 -109.91(2)
Nb5 Nb3 Nb4 Cu2 -55.03(2)
O14 Nb1 Nb5 O16 2.0(2)
O11 Nb1 Nb5 O16 4.3(3)
O2 Nb1 Nb5 O16 -102.9(2)
O6 Nb1 Nb5 O16 171.4(2)
O5 Nb1 Nb5 O16 100.4(2)
O9 Nb1 Nb5 O16 177.1(2)
Cu2 Nb1 Nb5 O16 123.34(18)
Nb3 Nb1 Nb5 O16 -127.82(18)
O14 Nb1 Nb5 O4 102.76(19)
O11 Nb1 Nb5 O4 105.0(2)
O2 Nb1 Nb5 O4 -2.10(13)
O6 Nb1 Nb5 O4 -87.81(14)
O5 Nb1 Nb5 O4 -158.82(13)
O9 Nb1 Nb5 O4 -82.14(14)
Cu2 Nb1 Nb5 O4 -135.89(10)
Nb3 Nb1 Nb5 O4 -27.06(10)
O14 Nb1 Nb5 O11 -2.3(2)
O2 Nb1 Nb5 O11 -107.1(2)
O6 Nb1 Nb5 O11 167.2(2)
O5 Nb1 Nb5 O11 96.2(2)
O9 Nb1 Nb5 O11 172.8(2)
Cu2 Nb1 Nb5 O11 119.09(19)
Nb3 Nb1 Nb5 O11 -132.08(19)
O14 Nb1 Nb5 O8 -175.4(2)
O11 Nb1 Nb5 O8 -173.2(2)
O2 Nb1 Nb5 O8 79.70(15)
O6 Nb1 Nb5 O8 -6.01(16)
O5 Nb1 Nb5 O8 -77.02(15)
O9 Nb1 Nb5 O8 -0.35(15)
Cu2 Nb1 Nb5 O8 -54.09(12)
Nb3 Nb1 Nb5 O8 54.74(12)
O14 Nb1 Nb5 O13 -96.04(19)
O11 Nb1 Nb5 O13 -93.8(2)
O2 Nb1 Nb5 O13 159.10(14)
O6 Nb1 Nb5 O13 73.39(14)
O5 Nb1 Nb5 O13 2.38(13)
O9 Nb1 Nb5 O13 79.06(14)
Cu2 Nb1 Nb5 O13 25.31(10)
Nb3 Nb1 Nb5 O13 134.14(10)
O14 Nb1 Nb5 O9 -175.1(2)
O11 Nb1 Nb5 O9 -172.8(2)
O2 Nb1 Nb5 O9 80.04(14)
O6 Nb1 Nb5 O9 -5.67(14)
O5 Nb1 Nb5 O9 -76.68(14)
Cu2 Nb1 Nb5 O9 -53.75(10)
Nb3 Nb1 Nb5 O9 55.09(10)
O14 Nb1 Nb5 Nb6 -177.87(17)
O11 Nb1 Nb5 Nb6 -175.61(19)
O2 Nb1 Nb5 Nb6 77.27(10)
O6 Nb1 Nb5 Nb6 -8.44(11)
O5 Nb1 Nb5 Nb6 -79.45(9)
O9 Nb1 Nb5 Nb6 -2.77(10)
Cu2 Nb1 Nb5 Nb6 -56.52(2)
Nb3 Nb1 Nb5 Nb6 52.316(14)
O14 Nb1 Nb5 Nb2 -121.46(17)
O11 Nb1 Nb5 Nb2 -119.20(19)
O2 Nb1 Nb5 Nb2 133.68(10)
O6 Nb1 Nb5 Nb2 47.97(11)
O5 Nb1 Nb5 Nb2 -23.04(9)
O9 Nb1 Nb5 Nb2 53.64(10)
Cu2 Nb1 Nb5 Nb2 -0.11(2)
Nb3 Nb1 Nb5 Nb2 108.727(16)
O14 Nb1 Nb5 Nb3 129.82(17)
O11 Nb1 Nb5 Nb3 132.08(19)
O2 Nb1 Nb5 Nb3 24.96(10)
O6 Nb1 Nb5 Nb3 -60.75(11)
O5 Nb1 Nb5 Nb3 -131.76(9)
O9 Nb1 Nb5 Nb3 -55.09(10)
Cu2 Nb1 Nb5 Nb3 -108.83(2)
O15 Nb2 Nb5 O16 1.6(3)
O13 Nb2 Nb5 O16 1.6(3)
O3 Nb2 Nb5 O16 -178.1(2)
O5 Nb2 Nb5 O16 -99.8(2)
O1 Nb2 Nb5 O16 103.4(2)
O9 Nb2 Nb5 O16 -178.4(2)
Cu1 Nb2 Nb5 O16 127.98(18)
O15 Nb2 Nb5 O4 -179.4(2)
O13 Nb2 Nb5 O4 -179.4(2)
O3 Nb2 Nb5 O4 0.87(17)
O5 Nb2 Nb5 O4 79.10(15)
O1 Nb2 Nb5 O4 -77.63(16)
O9 Nb2 Nb5 O4 0.57(16)
Cu1 Nb2 Nb5 O4 -53.08(13)
O15 Nb2 Nb5 O11 97.1(2)
O13 Nb2 Nb5 O11 97.2(2)
O3 Nb2 Nb5 O11 -82.53(15)
O5 Nb2 Nb5 O11 -4.30(13)
O1 Nb2 Nb5 O11 -161.03(14)
O9 Nb2 Nb5 O11 -82.84(15)
Cu1 Nb2 Nb5 O11 -136.49(10)
O15 Nb2 Nb5 O8 -97.3(2)
O13 Nb2 Nb5 O8 -97.3(2)
O3 Nb2 Nb5 O8 83.02(15)
O5 Nb2 Nb5 O8 161.25(13)
O1 Nb2 Nb5 O8 4.51(14)
O9 Nb2 Nb5 O8 82.71(15)
Cu1 Nb2 Nb5 O8 29.06(10)
O15 Nb2 Nb5 O13 0.0(3)
O3 Nb2 Nb5 O13 -179.7(2)
O5 Nb2 Nb5 O13 -101.5(2)
O1 Nb2 Nb5 O13 101.8(2)
O9 Nb2 Nb5 O13 180.0(2)
Cu1 Nb2 Nb5 O13 126.4(2)
O15 Nb2 Nb5 O9 180.0(2)
O13 Nb2 Nb5 O9 180.0(2)
O3 Nb2 Nb5 O9 0.30(16)
O5 Nb2 Nb5 O9 78.54(15)
O1 Nb2 Nb5 O9 -78.20(15)
Cu1 Nb2 Nb5 O9 -53.65(11)
O15 Nb2 Nb5 Nb1 125.2(2)
O13 Nb2 Nb5 Nb1 125.2(2)
O3 Nb2 Nb5 Nb1 -54.45(11)
O5 Nb2 Nb5 Nb1 23.78(9)
O1 Nb2 Nb5 Nb1 -132.95(10)
O9 Nb2 Nb5 Nb1 -54.76(11)
Cu1 Nb2 Nb5 Nb1 -108.41(2)
O15 Nb2 Nb5 Nb6 -125.3(2)
O13 Nb2 Nb5 Nb6 -125.3(2)
O3 Nb2 Nb5 Nb6 55.00(11)
O5 Nb2 Nb5 Nb6 133.23(9)
O1 Nb2 Nb5 Nb6 -23.50(10)
O9 Nb2 Nb5 Nb6 54.69(11)
Cu1 Nb2 Nb5 Nb6 1.04(2)
O15 Nb2 Nb5 Nb3 179.9(2)
O13 Nb2 Nb5 Nb3 179.9(2)
O3 Nb2 Nb5 Nb3 0.20(11)
O5 Nb2 Nb5 Nb3 78.44(9)
O1 Nb2 Nb5 Nb3 -78.30(10)
O9 Nb2 Nb5 Nb3 -0.10(11)
Cu1 Nb2 Nb5 Nb3 -53.75(2)
O18 Nb3 Nb5 O16 -4.2(3)
O2 Nb3 Nb5 O16 96.8(2)
O4 Nb3 Nb5 O16 -2.9(3)
O10 Nb3 Nb5 O16 178.2(2)
O7 Nb3 Nb5 O16 -102.2(2)
O9 Nb3 Nb5 O16 178.2(2)
Nb1 Nb3 Nb5 O16 121.07(19)
Nb6 Nb3 Nb5 O16 -125.24(19)
Nb4 Nb3 Nb5 O16 177.96(19)
O18 Nb3 Nb5 O4 -1.3(3)
O2 Nb3 Nb5 O4 99.7(2)
O10 Nb3 Nb5 O4 -178.9(2)
O7 Nb3 Nb5 O4 -99.3(2)
O9 Nb3 Nb5 O4 -178.9(2)
Nb1 Nb3 Nb5 O4 123.99(19)
Nb6 Nb3 Nb5 O4 -122.32(19)
Nb4 Nb3 Nb5 O4 -179.13(19)
O18 Nb3 Nb5 O11 -101.8(2)
O2 Nb3 Nb5 O11 -0.80(14)
O4 Nb3 Nb5 O11 -100.5(2)
O10 Nb3 Nb5 O11 80.55(16)
O7 Nb3 Nb5 O11 160.18(13)
O9 Nb3 Nb5 O11 80.59(15)
Nb1 Nb3 Nb5 O11 23.45(10)
Nb6 Nb3 Nb5 O11 137.14(10)
Nb4 Nb3 Nb5 O11 80.33(10)
O18 Nb3 Nb5 O8 97.4(2)
O2 Nb3 Nb5 O8 -161.57(13)
O4 Nb3 Nb5 O8 98.7(2)
O10 Nb3 Nb5 O8 -80.21(15)
O7 Nb3 Nb5 O8 -0.59(14)
O9 Nb3 Nb5 O8 -80.17(15)
Nb1 Nb3 Nb5 O8 -137.32(9)
Nb6 Nb3 Nb5 O8 -23.63(9)
Nb4 Nb3 Nb5 O8 -80.43(9)
O18 Nb3 Nb5 O13 177.8(2)
O2 Nb3 Nb5 O13 -81.23(15)
O4 Nb3 Nb5 O13 179.0(2)
O10 Nb3 Nb5 O13 0.13(18)
O7 Nb3 Nb5 O13 79.75(16)
O9 Nb3 Nb5 O13 0.16(17)
Nb1 Nb3 Nb5 O13 -56.98(13)
Nb6 Nb3 Nb5 O13 56.71(13)
Nb4 Nb3 Nb5 O13 -0.09(13)
O18 Nb3 Nb5 O9 177.6(2)
O2 Nb3 Nb5 O9 -81.40(15)
O4 Nb3 Nb5 O9 178.9(2)
O10 Nb3 Nb5 O9 -0.04(17)
O7 Nb3 Nb5 O9 79.58(15)
Nb1 Nb3 Nb5 O9 -57.14(11)
Nb6 Nb3 Nb5 O9 56.54(11)
Nb4 Nb3 Nb5 O9 -0.26(11)
O18 Nb3 Nb5 Nb1 -125.2(2)
O2 Nb3 Nb5 Nb1 -24.25(9)
O4 Nb3 Nb5 Nb1 -123.99(19)
O10 Nb3 Nb5 Nb1 57.11(12)
O7 Nb3 Nb5 Nb1 136.73(10)
O9 Nb3 Nb5 Nb1 57.14(11)
Nb6 Nb3 Nb5 Nb1 113.688(16)
Nb4 Nb3 Nb5 Nb1 56.885(14)
O18 Nb3 Nb5 Nb6 121.1(2)
O2 Nb3 Nb5 Nb6 -137.94(9)
O4 Nb3 Nb5 Nb6 122.32(19)
O10 Nb3 Nb5 Nb6 -56.58(12)
O7 Nb3 Nb5 Nb6 23.04(9)
O9 Nb3 Nb5 Nb6 -56.54(11)
Nb1 Nb3 Nb5 Nb6 -113.688(16)
Nb4 Nb3 Nb5 Nb6 -56.803(15)
O18 Nb3 Nb5 Nb2 177.7(2)
O2 Nb3 Nb5 Nb2 -81.30(9)
O4 Nb3 Nb5 Nb2 178.97(19)
O10 Nb3 Nb5 Nb2 0.06(12)
O7 Nb3 Nb5 Nb2 79.68(10)
O9 Nb3 Nb5 Nb2 0.10(11)
Nb1 Nb3 Nb5 Nb2 -57.044(13)
Nb6 Nb3 Nb5 Nb2 56.644(14)
Nb4 Nb3 Nb5 Nb2 -0.159(17)
O18 Nb3 Nb6 O19 -2.2(3)
O2 Nb3 Nb6 O19 179.7(2)
O4 Nb3 Nb6 O19 98.3(2)
O10 Nb3 Nb6 O19 -100.5(2)
O7 Nb3 Nb6 O19 -6.7(2)
O9 Nb3 Nb6 O19 179.7(2)
Nb1 Nb3 Nb6 O19 177.73(17)
Nb4 Nb3 Nb6 O19 -125.56(17)
Nb5 Nb3 Nb6 O19 125.70(17)
O18 Nb3 Nb6 O7 4.5(3)
O2 Nb3 Nb6 O7 -173.7(2)
O4 Nb3 Nb6 O7 104.9(2)
O10 Nb3 Nb6 O7 -93.8(2)
O9 Nb3 Nb6 O7 -173.6(2)
Nb1 Nb3 Nb6 O7 -175.61(18)
Nb4 Nb3 Nb6 O7 -118.91(18)
Nb5 Nb3 Nb6 O7 132.36(18)
O18 Nb3 Nb6 O8 -103.7(2)
O2 Nb3 Nb6 O8 78.15(15)
O4 Nb3 Nb6 O8 -3.22(14)
O10 Nb3 Nb6 O8 158.04(14)
O7 Nb3 Nb6 O8 -108.2(2)
O9 Nb3 Nb6 O8 78.21(14)
Nb1 Nb3 Nb6 O8 76.23(10)
Nb4 Nb3 Nb6 O8 132.94(10)
Nb5 Nb3 Nb6 O8 24.20(10)
O18 Nb3 Nb6 O1 171.1(2)
O2 Nb3 Nb6 O1 -7.06(16)
O4 Nb3 Nb6 O1 -88.43(15)
O10 Nb3 Nb6 O1 72.83(15)
O7 Nb3 Nb6 O1 166.6(2)
O9 Nb3 Nb6 O1 -7.00(14)
Nb1 Nb3 Nb6 O1 -8.98(11)
Nb4 Nb3 Nb6 O1 47.73(11)
Nb5 Nb3 Nb6 O1 -61.01(11)
O18 Nb3 Nb6 O12 100.2(2)
O2 Nb3 Nb6 O12 -77.99(15)
O4 Nb3 Nb6 O12 -159.36(14)
O10 Nb3 Nb6 O12 1.90(14)
O7 Nb3 Nb6 O12 95.7(2)
O9 Nb3 Nb6 O12 -77.93(14)
Nb1 Nb3 Nb6 O12 -79.91(10)
Nb4 Nb3 Nb6 O12 -23.21(10)
Nb5 Nb3 Nb6 O12 -131.94(10)
O18 Nb3 Nb6 O9 178.1(2)
O2 Nb3 Nb6 O9 -0.06(15)
O4 Nb3 Nb6 O9 -81.43(14)
O10 Nb3 Nb6 O9 79.83(14)
O7 Nb3 Nb6 O9 173.6(2)
Nb1 Nb3 Nb6 O9 -1.98(10)
Nb4 Nb3 Nb6 O9 54.72(10)
Nb5 Nb3 Nb6 O9 -54.01(10)
O18 Nb3 Nb6 Cu1 125.29(19)
O2 Nb3 Nb6 Cu1 -52.89(12)
O4 Nb3 Nb6 Cu1 -134.26(10)
O10 Nb3 Nb6 Cu1 27.00(10)
O7 Nb3 Nb6 Cu1 120.80(18)
O9 Nb3 Nb6 Cu1 -52.83(10)
Nb1 Nb3 Nb6 Cu1 -54.81(2)
Nb4 Nb3 Nb6 Cu1 1.89(2)
Nb5 Nb3 Nb6 Cu1 -106.84(2)
O18 Nb3 Nb6 Nb5 -127.87(19)
O2 Nb3 Nb6 Nb5 53.95(12)
O4 Nb3 Nb6 Nb5 -27.42(10)
O10 Nb3 Nb6 Nb5 133.84(10)
O7 Nb3 Nb6 Nb5 -132.36(18)
O9 Nb3 Nb6 Nb5 54.01(10)
Nb1 Nb3 Nb6 Nb5 52.031(14)
Nb4 Nb3 Nb6 Nb5 108.735(16)
O16 Nb5 Nb6 O19 0.4(3)
O4 Nb5 Nb6 O19 -100.0(2)
O11 Nb5 Nb6 O19 177.4(2)
O8 Nb5 Nb6 O19 4.0(2)
O13 Nb5 Nb6 O19 98.1(2)
O9 Nb5 Nb6 O19 177.5(2)
Nb1 Nb5 Nb6 O19 -179.76(18)
Nb2 Nb5 Nb6 O19 123.51(18)
Nb3 Nb5 Nb6 O19 -127.63(18)
O16 Nb5 Nb6 O7 103.8(2)
O4 Nb5 Nb6 O7 3.40(14)
O11 Nb5 Nb6 O7 -79.22(16)
O8 Nb5 Nb6 O7 107.4(2)
O13 Nb5 Nb6 O7 -158.53(14)
O9 Nb5 Nb6 O7 -79.17(15)
Nb1 Nb5 Nb6 O7 -76.39(10)
Nb2 Nb5 Nb6 O7 -133.12(10)
Nb3 Nb5 Nb6 O7 -24.26(10)
O16 Nb5 Nb6 O8 -3.6(3)
O4 Nb5 Nb6 O8 -104.0(2)
O11 Nb5 Nb6 O8 173.4(2)
O13 Nb5 Nb6 O8 94.1(2)
O9 Nb5 Nb6 O8 173.5(2)
Nb1 Nb5 Nb6 O8 176.24(18)
Nb2 Nb5 Nb6 O8 119.51(18)
Nb3 Nb5 Nb6 O8 -131.63(18)
O16 Nb5 Nb6 O1 -99.9(2)
O4 Nb5 Nb6 O1 159.70(14)
O11 Nb5 Nb6 O1 77.07(15)
O8 Nb5 Nb6 O1 -96.3(2)
O13 Nb5 Nb6 O1 -2.24(14)
O9 Nb5 Nb6 O1 77.12(14)
Nb1 Nb5 Nb6 O1 79.91(10)
Nb2 Nb5 Nb6 O1 23.17(10)
Nb3 Nb5 Nb6 O1 132.04(10)
O16 Nb5 Nb6 O12 -170.6(2)
O4 Nb5 Nb6 O12 89.08(15)
O11 Nb5 Nb6 O12 6.46(16)
O8 Nb5 Nb6 O12 -167.0(2)
O13 Nb5 Nb6 O12 -72.86(15)
O9 Nb5 Nb6 O12 6.51(15)
Nb1 Nb5 Nb6 O12 9.29(11)
Nb2 Nb5 Nb6 O12 -47.44(11)
Nb3 Nb5 Nb6 O12 61.42(11)
O16 Nb5 Nb6 O9 -177.1(2)
O4 Nb5 Nb6 O9 82.57(14)
O11 Nb5 Nb6 O9 -0.05(15)
O8 Nb5 Nb6 O9 -173.5(2)
O13 Nb5 Nb6 O9 -79.36(14)
Nb1 Nb5 Nb6 O9 2.78(10)
Nb2 Nb5 Nb6 O9 -53.95(10)
Nb3 Nb5 Nb6 O9 54.91(10)
O16 Nb5 Nb6 Cu1 -124.23(18)
O4 Nb5 Nb6 Cu1 135.42(10)
O11 Nb5 Nb6 Cu1 52.79(12)
O8 Nb5 Nb6 Cu1 -120.62(18)
O13 Nb5 Nb6 Cu1 -26.52(10)
O9 Nb5 Nb6 Cu1 52.84(10)
Nb1 Nb5 Nb6 Cu1 55.63(2)
Nb2 Nb5 Nb6 Cu1 -1.11(2)
Nb3 Nb5 Nb6 Cu1 107.76(2)
O16 Nb5 Nb6 Nb3 128.02(18)
O4 Nb5 Nb6 Nb3 27.66(10)
O11 Nb5 Nb6 Nb3 -54.96(12)
O8 Nb5 Nb6 Nb3 131.63(18)
O13 Nb5 Nb6 Nb3 -134.28(10)
O9 Nb5 Nb6 Nb3 -54.91(10)
Nb1 Nb5 Nb6 Nb3 -52.129(14)
Nb2 Nb5 Nb6 Nb3 -108.865(16)
O19 Nb6 Cu1 O1 -104.58(19)
O7 Nb6 Cu1 O1 146.6(2)
O8 Nb6 Cu1 O1 2.8(2)
O12 Nb6 Cu1 O1 149.4(2)
O9 Nb6 Cu1 O1 74.00(18)
Nb3 Nb6 Cu1 O1 108.68(15)
Nb5 Nb6 Cu1 O1 39.76(15)
O19 Nb6 Cu1 O12 106.04(19)
O7 Nb6 Cu1 O12 -2.7(2)
O8 Nb6 Cu1 O12 -146.6(2)
O1 Nb6 Cu1 O12 -149.4(2)
O9 Nb6 Cu1 O12 -75.37(17)
Nb3 Nb6 Cu1 O12 -40.70(15)
Nb5 Nb6 Cu1 O12 -109.62(15)
O19 Nb6 Cu1 N1 -66.0(2)
O7 Nb6 Cu1 N1 -174.8(3)
O8 Nb6 Cu1 N1 41.3(2)
O1 Nb6 Cu1 N1 38.6(3)
O12 Nb6 Cu1 N1 -172.1(3)
O9 Nb6 Cu1 N1 112.6(2)
Nb3 Nb6 Cu1 N1 147.2(2)
Nb5 Nb6 Cu1 N1 78.3(2)
O19 Nb6 Cu1 N2 72.6(3)
O7 Nb6 Cu1 N2 -36.2(3)
O8 Nb6 Cu1 N2 179.9(3)
O1 Nb6 Cu1 N2 177.1(3)
O12 Nb6 Cu1 N2 -33.5(3)
O9 Nb6 Cu1 N2 -108.8(2)
Nb3 Nb6 Cu1 N2 -74.2(2)
Nb5 Nb6 Cu1 N2 -143.1(2)
O19 Nb6 Cu1 O3 -179.60(15)
O7 Nb6 Cu1 O3 71.62(16)
O8 Nb6 Cu1 O3 -72.25(16)
O1 Nb6 Cu1 O3 -75.02(17)
O12 Nb6 Cu1 O3 74.36(17)
O9 Nb6 Cu1 O3 -1.02(11)
Nb3 Nb6 Cu1 O3 33.66(9)
Nb5 Nb6 Cu1 O3 -35.26(9)
O19 Nb6 Cu1 Nb2 -143.21(12)
O7 Nb6 Cu1 Nb2 108.01(14)
O8 Nb6 Cu1 Nb2 -35.87(13)
O1 Nb6 Cu1 Nb2 -38.63(15)
O12 Nb6 Cu1 Nb2 110.75(15)
O9 Nb6 Cu1 Nb2 35.37(8)
Nb3 Nb6 Cu1 Nb2 70.05(2)
Nb5 Nb6 Cu1 Nb2 1.13(2)
O19 Nb6 Cu1 Nb4 144.82(12)
O7 Nb6 Cu1 Nb4 36.04(14)
O8 Nb6 Cu1 Nb4 -107.83(13)
O1 Nb6 Cu1 Nb4 -110.60(15)
O12 Nb6 Cu1 Nb4 38.78(15)
O9 Nb6 Cu1 Nb4 -36.59(8)
Nb3 Nb6 Cu1 Nb4 -1.92(2)
Nb5 Nb6 Cu1 Nb4 -70.84(2)
O15 Nb2 Cu1 O1 103.7(2)
O13 Nb2 Cu1 O1 -8.6(2)
O3 Nb2 Cu1 O1 -155.9(2)
O5 Nb2 Cu1 O1 -146.5(2)
O9 Nb2 Cu1 O1 -77.49(18)
Nb5 Nb2 Cu1 O1 -42.86(16)
O15 Nb2 Cu1 O12 -174.32(17)
O13 Nb2 Cu1 O12 73.36(16)
O3 Nb2 Cu1 O12 -73.92(15)
O5 Nb2 Cu1 O12 -64.57(15)
O1 Nb2 Cu1 O12 81.95(18)
O9 Nb2 Cu1 O12 4.46(13)
Nb5 Nb2 Cu1 O12 39.10(10)
O15 Nb2 Cu1 N1 12.1(2)
O13 Nb2 Cu1 N1 -100.2(2)
O3 Nb2 Cu1 N1 112.5(2)
O5 Nb2 Cu1 N1 121.81(19)
O1 Nb2 Cu1 N1 -91.7(2)
O9 Nb2 Cu1 N1 -169.15(17)
Nb5 Nb2 Cu1 N1 -134.52(16)
O15 Nb2 Cu1 N2 -71.7(3)
O13 Nb2 Cu1 N2 176.0(3)
O3 Nb2 Cu1 N2 28.7(3)
O5 Nb2 Cu1 N2 38.1(3)
O1 Nb2 Cu1 N2 -175.4(3)
O9 Nb2 Cu1 N2 107.1(3)
Nb5 Nb2 Cu1 N2 141.8(3)
O15 Nb2 Cu1 O3 -100.40(18)
O13 Nb2 Cu1 O3 147.29(17)
O5 Nb2 Cu1 O3 9.35(16)
O1 Nb2 Cu1 O3 155.9(2)
O9 Nb2 Cu1 O3 78.38(14)
Nb5 Nb2 Cu1 O3 113.02(12)
O15 Nb2 Cu1 Nb6 145.49(14)
O13 Nb2 Cu1 Nb6 33.17(13)
O3 Nb2 Cu1 Nb6 -114.11(12)
O5 Nb2 Cu1 Nb6 -104.76(12)
O1 Nb2 Cu1 Nb6 41.76(16)
O9 Nb2 Cu1 Nb6 -35.73(8)
Nb5 Nb2 Cu1 Nb6 -1.10(2)
O15 Nb2 Cu1 Nb4 -140.00(14)
O13 Nb2 Cu1 Nb4 107.68(13)
O3 Nb2 Cu1 Nb4 -39.60(11)
O5 Nb2 Cu1 Nb4 -30.26(12)
O1 Nb2 Cu1 Nb4 116.27(16)
O9 Nb2 Cu1 Nb4 38.78(8)
Nb5 Nb2 Cu1 Nb4 73.413(19)
O17 Nb4 Cu1 O1 175.34(17)
O10 Nb4 Cu1 O1 -71.02(16)
O3 Nb4 Cu1 O1 75.23(16)
O6 Nb4 Cu1 O1 63.89(16)
O12 Nb4 Cu1 O1 -82.54(18)
O9 Nb4 Cu1 O1 -3.24(13)
Cu2 Nb4 Cu1 O1 79.26(11)
Nb3 Nb4 Cu1 O1 -37.89(11)
O17 Nb4 Cu1 O12 -102.1(2)
O10 Nb4 Cu1 O12 11.52(19)
O3 Nb4 Cu1 O12 157.77(19)
O6 Nb4 Cu1 O12 146.43(19)
O9 Nb4 Cu1 O12 79.30(17)
Cu2 Nb4 Cu1 O12 161.80(15)
Nb3 Nb4 Cu1 O12 44.66(15)
O17 Nb4 Cu1 N1 80.1(3)
O10 Nb4 Cu1 N1 -166.3(3)
O3 Nb4 Cu1 N1 -20.0(3)
O6 Nb4 Cu1 N1 -31.3(3)
O12 Nb4 Cu1 N1 -177.8(3)
O9 Nb4 Cu1 N1 -98.5(3)
Cu2 Nb4 Cu1 N1 -16.0(3)
Nb3 Nb4 Cu1 N1 -133.1(3)
O17 Nb4 Cu1 N2 -3.6(2)
O10 Nb4 Cu1 N2 110.1(2)
O3 Nb4 Cu1 N2 -103.66(19)
O6 Nb4 Cu1 N2 -115.0(2)
O12 Nb4 Cu1 N2 98.6(2)
O9 Nb4 Cu1 N2 177.87(18)
Cu2 Nb4 Cu1 N2 -99.63(16)
Nb3 Nb4 Cu1 N2 143.23(16)
O17 Nb4 Cu1 O3 100.10(17)
O10 Nb4 Cu1 O3 -146.26(17)
O6 Nb4 Cu1 O3 -11.35(17)
O12 Nb4 Cu1 O3 -157.77(19)
O9 Nb4 Cu1 O3 -78.48(14)
Cu2 Nb4 Cu1 O3 4.02(11)
Nb3 Nb4 Cu1 O3 -113.12(11)
O17 Nb4 Cu1 Nb6 -144.94(13)
O10 Nb4 Cu1 Nb6 -31.30(12)
O3 Nb4 Cu1 Nb6 114.96(11)
O6 Nb4 Cu1 Nb6 103.61(12)
O12 Nb4 Cu1 Nb6 -42.82(15)
O9 Nb4 Cu1 Nb6 36.48(8)
Cu2 Nb4 Cu1 Nb6 118.980(19)
Nb3 Nb4 Cu1 Nb6 1.84(2)
O17 Nb4 Cu1 Nb2 140.32(13)
O10 Nb4 Cu1 Nb2 -106.04(12)
O3 Nb4 Cu1 Nb2 40.21(11)
O6 Nb4 Cu1 Nb2 28.87(12)
O12 Nb4 Cu1 Nb2 -117.56(15)
O9 Nb4 Cu1 Nb2 -38.26(7)
Cu2 Nb4 Cu1 Nb2 44.238(17)
Nb3 Nb4 Cu1 Nb2 -72.90(2)
O14 Nb1 Cu2 O5 107.88(19)
O11 Nb1 Cu2 O5 2.5(2)
O2 Nb1 Cu2 O5 -146.5(2)
O6 Nb1 Cu2 O5 -143.9(2)
O9 Nb1 Cu2 O5 -71.47(17)
Nb5 Nb1 Cu2 O5 -36.42(15)
Nb3 Nb1 Cu2 O5 -107.65(15)
O14 Nb1 Cu2 O6 -108.21(18)
O11 Nb1 Cu2 O6 146.5(2)
O2 Nb1 Cu2 O6 -2.57(19)
O5 Nb1 Cu2 O6 143.9(2)
O9 Nb1 Cu2 O6 72.44(17)
Nb5 Nb1 Cu2 O6 107.49(15)
Nb3 Nb1 Cu2 O6 36.26(15)
O14 Nb1 Cu2 N3 69.3(3)
O11 Nb1 Cu2 N3 -36.1(3)
O2 Nb1 Cu2 N3 174.9(3)
O6 Nb1 Cu2 N3 177.5(3)
O5 Nb1 Cu2 N3 -38.6(3)
O9 Nb1 Cu2 N3 -110.1(2)
Nb5 Nb1 Cu2 N3 -75.0(2)
Nb3 Nb1 Cu2 N3 -146.3(2)
O14 Nb1 Cu2 N4 -66.3(2)
O11 Nb1 Cu2 N4 -171.6(2)
O2 Nb1 Cu2 N4 39.3(2)
O6 Nb1 Cu2 N4 41.9(2)
O5 Nb1 Cu2 N4 -174.2(2)
O9 Nb1 Cu2 N4 114.3(2)
Nb5 Nb1 Cu2 N4 149.38(19)
Nb3 Nb1 Cu2 N4 78.16(19)
O14 Nb1 Cu2 Nb4 -145.10(11)
O11 Nb1 Cu2 Nb4 109.57(13)
O2 Nb1 Cu2 Nb4 -39.46(14)
O6 Nb1 Cu2 Nb4 -36.89(15)
O5 Nb1 Cu2 Nb4 107.02(15)
O9 Nb1 Cu2 Nb4 35.55(8)
Nb5 Nb1 Cu2 Nb4 70.60(2)
Nb3 Nb1 Cu2 Nb4 -0.63(2)
O17 Nb4 Cu2 O5 -173.03(16)
O10 Nb4 Cu2 O5 75.53(16)
O3 Nb4 Cu2 O5 -71.59(15)
O6 Nb4 Cu2 O5 84.78(18)
O12 Nb4 Cu2 O5 -60.64(16)
O9 Nb4 Cu2 O5 6.83(12)
Cu1 Nb4 Cu2 O5 -75.47(10)
Nb3 Nb4 Cu2 O5 42.68(10)
O17 Nb4 Cu2 O6 102.2(2)
O10 Nb4 Cu2 O6 -9.25(19)
O3 Nb4 Cu2 O6 -156.37(19)
O12 Nb4 Cu2 O6 -145.42(19)
O9 Nb4 Cu2 O6 -77.96(17)
Cu1 Nb4 Cu2 O6 -160.25(15)
Nb3 Nb4 Cu2 O6 -42.11(15)
O17 Nb4 Cu2 N3 -75.3(3)
O10 Nb4 Cu2 N3 173.2(3)
O3 Nb4 Cu2 N3 26.1(3)
O6 Nb4 Cu2 N3 -177.5(3)
O12 Nb4 Cu2 N3 37.1(3)
O9 Nb4 Cu2 N3 104.5(2)
Cu1 Nb4 Cu2 N3 22.2(2)
Nb3 Nb4 Cu2 N3 140.4(2)
O17 Nb4 Cu2 N4 12.19(19)
O10 Nb4 Cu2 N4 -99.25(18)
O3 Nb4 Cu2 N4 113.63(17)
O6 Nb4 Cu2 N4 -90.0(2)
O12 Nb4 Cu2 N4 124.58(19)
O9 Nb4 Cu2 N4 -167.95(15)
Cu1 Nb4 Cu2 N4 109.76(14)
Nb3 Nb4 Cu2 N4 -132.10(14)
O17 Nb4 Cu2 Nb1 144.88(13)
O10 Nb4 Cu2 Nb1 33.44(12)
O3 Nb4 Cu2 Nb1 -113.69(11)
O6 Nb4 Cu2 Nb1 42.69(15)
O12 Nb4 Cu2 Nb1 -102.73(13)
O9 Nb4 Cu2 Nb1 -35.27(7)
Cu1 Nb4 Cu2 Nb1 -117.56(2)
Nb3 Nb4 Cu2 Nb1 0.58(2)
O12 Cu1 O1 Nb2 -94.47(16)
N1 Cu1 O1 Nb2 92.45(19)
N2 Cu1 O1 Nb2 103(4)
O3 Cu1 O1 Nb2 -15.74(13)
Nb6 Cu1 O1 Nb2 -115.20(19)
Nb4 Cu1 O1 Nb2 -55.06(12)
O12 Cu1 O1 Nb6 20.73(14)
N1 Cu1 O1 Nb6 -152.35(19)
N2 Cu1 O1 Nb6 -142(4)
O3 Cu1 O1 Nb6 99.46(14)
Nb2 Cu1 O1 Nb6 115.20(19)
Nb4 Cu1 O1 Nb6 60.14(11)
O15 Nb2 O1 Cu1 -81.80(19)
O13 Nb2 O1 Cu1 173.34(15)
O3 Nb2 O1 Cu1 17.82(14)
O5 Nb2 O1 Cu1 75.7(3)
O9 Nb2 O1 Cu1 96.55(15)
Nb5 Nb2 O1 Cu1 141.21(13)
O15 Nb2 O1 Nb6 174.65(18)
O13 Nb2 O1 Nb6 69.78(17)
O3 Nb2 O1 Nb6 -85.74(16)
O5 Nb2 O1 Nb6 -27.9(4)
O9 Nb2 O1 Nb6 -7.01(14)
Cu1 Nb2 O1 Nb6 -103.6(2)
Nb5 Nb2 O1 Nb6 37.65(13)
O19 Nb6 O1 Cu1 80.22(17)
O7 Nb6 O1 Cu1 -77.9(3)
O8 Nb6 O1 Cu1 -177.84(15)
O12 Nb6 O1 Cu1 -19.82(13)
O9 Nb6 O1 Cu1 -100.17(15)
Nb3 Nb6 O1 Cu1 -95.06(13)
Nb5 Nb6 O1 Cu1 -144.98(13)
O19 Nb6 O1 Nb2 -172.61(17)
O7 Nb6 O1 Nb2 29.2(4)
O8 Nb6 O1 Nb2 -70.68(17)
O12 Nb6 O1 Nb2 87.35(18)
O9 Nb6 O1 Nb2 7.00(14)
Cu1 Nb6 O1 Nb2 107.2(2)
Nb3 Nb6 O1 Nb2 12.1(2)
Nb5 Nb6 O1 Nb2 -37.82(13)
O14 Nb1 O2 Nb3 -179.13(17)
O11 Nb1 O2 Nb3 -73.89(18)
O6 Nb1 O2 Nb3 81.07(18)
O5 Nb1 O2 Nb3 25.1(4)
O9 Nb1 O2 Nb3 3.59(15)
Cu2 Nb1 O2 Nb3 82.76(19)
Nb5 Nb1 O2 Nb3 -41.90(15)
O18 Nb3 O2 Nb1 177.80(19)
O4 Nb3 O2 Nb1 73.11(18)
O10 Nb3 O2 Nb1 -80.94(18)
O7 Nb3 O2 Nb1 -11.8(4)
O9 Nb3 O2 Nb1 -3.62(15)
Nb6 Nb3 O2 Nb1 -3.6(2)
Nb4 Nb3 O2 Nb1 -50.49(14)
Nb5 Nb3 O2 Nb1 41.20(14)
O17 Nb4 O3 Nb2 178.86(19)
O10 Nb4 O3 Nb2 -0.8(4)
O6 Nb4 O3 Nb2 78.47(17)
O12 Nb4 O3 Nb2 -79.52(17)
O9 Nb4 O3 Nb2 -0.13(15)
Cu1 Nb4 O3 Nb2 -92.92(17)
Cu2 Nb4 O3 Nb2 92.31(16)
Nb3 Nb4 O3 Nb2 -0.1(2)
O17 Nb4 O3 Cu1 -88.22(16)
O10 Nb4 O3 Cu1 92.1(3)
O6 Nb4 O3 Cu1 171.39(13)
O12 Nb4 O3 Cu1 13.40(12)
O9 Nb4 O3 Cu1 92.79(12)
Cu2 Nb4 O3 Cu1 -174.77(15)
Nb3 Nb4 O3 Cu1 92.82(9)
O15 Nb2 O3 Nb4 -179.9(2)
O13 Nb2 O3 Nb4 -0.5(4)
O5 Nb2 O3 Nb4 -79.14(17)
O1 Nb2 O3 Nb4 79.22(17)
O9 Nb2 O3 Nb4 0.13(15)
Cu1 Nb2 O3 Nb4 93.72(17)
Nb5 Nb2 O3 Nb4 -0.1(2)
O15 Nb2 O3 Cu1 86.41(17)
O13 Nb2 O3 Cu1 -94.2(3)
O5 Nb2 O3 Cu1 -172.86(12)
O1 Nb2 O3 Cu1 -14.50(12)
O9 Nb2 O3 Cu1 -93.59(12)
Nb5 Nb2 O3 Cu1 -93.81(9)
O1 Cu1 O3 Nb4 -99.37(14)
O12 Cu1 O3 Nb4 -14.24(12)
N1 Cu1 O3 Nb4 168.81(18)
N2 Cu1 O3 Nb4 83.32(19)
Nb6 Cu1 O3 Nb4 -57.07(9)
Nb2 Cu1 O3 Nb4 -114.85(14)
O1 Cu1 O3 Nb2 15.48(13)
O12 Cu1 O3 Nb2 100.60(13)
N1 Cu1 O3 Nb2 -76.3(2)
N2 Cu1 O3 Nb2 -161.83(19)
Nb6 Cu1 O3 Nb2 57.77(9)
Nb4 Cu1 O3 Nb2 114.85(14)
O16 Nb5 O4 Nb3 178.0(2)
O11 Nb5 O4 Nb3 77.33(18)
O8 Nb5 O4 Nb3 -78.93(18)
O13 Nb5 O4 Nb3 -1.9(4)
O9 Nb5 O4 Nb3 -0.82(16)
Nb1 Nb5 O4 Nb3 46.41(15)
Nb6 Nb5 O4 Nb3 -47.82(15)
Nb2 Nb5 O4 Nb3 -1.2(2)
O18 Nb3 O4 Nb5 179.1(2)
O2 Nb3 O4 Nb5 -77.80(19)
O10 Nb3 O4 Nb5 2.1(4)
O7 Nb3 O4 Nb5 78.40(18)
O9 Nb3 O4 Nb5 0.81(16)
Nb1 Nb3 O4 Nb5 -46.39(15)
Nb6 Nb3 O4 Nb5 47.88(15)
Nb4 Nb3 O4 Nb5 1.0(2)
O6 Cu2 O5 Nb2 90.65(16)
N3 Cu2 O5 Nb2 -90.6(2)
N4 Cu2 O5 Nb2 165.2(17)
Nb1 Cu2 O5 Nb2 114.94(19)
Nb4 Cu2 O5 Nb2 52.66(12)
O6 Cu2 O5 Nb1 -24.29(13)
N3 Cu2 O5 Nb1 154.48(18)
N4 Cu2 O5 Nb1 50.2(18)
Nb4 Cu2 O5 Nb1 -62.28(10)
O15 Nb2 O5 Cu2 83.00(19)
O13 Nb2 O5 Cu2 -172.21(15)
O3 Nb2 O5 Cu2 -16.59(14)
O1 Nb2 O5 Cu2 -74.5(3)
O9 Nb2 O5 Cu2 -95.34(15)
Cu1 Nb2 O5 Cu2 -23.6(2)
Nb5 Nb2 O5 Cu2 -140.04(13)
O15 Nb2 O5 Nb1 -174.13(18)
O13 Nb2 O5 Nb1 -69.34(16)
O3 Nb2 O5 Nb1 86.27(15)
O1 Nb2 O5 Nb1 28.4(4)
O9 Nb2 O5 Nb1 7.53(13)
Cu1 Nb2 O5 Nb1 79.29(16)
Nb5 Nb2 O5 Nb1 -37.17(12)
O14 Nb1 O5 Cu2 -74.53(17)
O11 Nb1 O5 Cu2 -178.05(16)
O2 Nb1 O5 Cu2 81.6(3)
O6 Nb1 O5 Cu2 23.37(13)
O9 Nb1 O5 Cu2 103.34(14)
Nb5 Nb1 O5 Cu2 148.66(12)
Nb3 Nb1 O5 Cu2 97.79(13)
O14 Nb1 O5 Nb2 174.57(16)
O11 Nb1 O5 Nb2 71.06(16)
O2 Nb1 O5 Nb2 -29.3(4)
O6 Nb1 O5 Nb2 -87.52(17)
O9 Nb1 O5 Nb2 -7.56(13)
Cu2 Nb1 O5 Nb2 -110.9(2)
Nb5 Nb1 O5 Nb2 37.77(13)
Nb3 Nb1 O5 Nb2 -13.11(19)
O5 Cu2 O6 Nb4 -91.00(16)
N3 Cu2 O6 Nb4 129(5)
N4 Cu2 O6 Nb4 94.43(18)
Nb1 Cu2 O6 Nb4 -115.50(19)
O5 Cu2 O6 Nb1 24.50(14)
N3 Cu2 O6 Nb1 -116(5)
N4 Cu2 O6 Nb1 -150.07(17)
Nb4 Cu2 O6 Nb1 115.50(19)
O17 Nb4 O6 Cu2 -83.21(18)
O10 Nb4 O6 Cu2 172.60(15)
O3 Nb4 O6 Cu2 17.93(14)
O12 Nb4 O6 Cu2 77.5(3)
O9 Nb4 O6 Cu2 95.82(14)
Cu1 Nb4 O6 Cu2 26.30(19)
Nb3 Nb4 O6 Cu2 141.16(13)
O17 Nb4 O6 Nb1 174.08(18)
O10 Nb4 O6 Nb1 69.89(17)
O3 Nb4 O6 Nb1 -84.78(16)
O12 Nb4 O6 Nb1 -25.2(4)
O9 Nb4 O6 Nb1 -6.89(14)
Cu1 Nb4 O6 Nb1 -76.41(17)
Cu2 Nb4 O6 Nb1 -102.7(2)
Nb3 Nb4 O6 Nb1 38.45(13)
O14 Nb1 O6 Cu2 74.31(16)
O11 Nb1 O6 Cu2 -81.8(3)
O2 Nb1 O6 Cu2 178.04(15)
O5 Nb1 O6 Cu2 -23.27(13)
O9 Nb1 O6 Cu2 -102.52(14)
Nb5 Nb1 O6 Cu2 -98.39(12)
Nb3 Nb1 O6 Cu2 -148.62(12)
O14 Nb1 O6 Nb4 -176.19(16)
O11 Nb1 O6 Nb4 27.7(4)
O2 Nb1 O6 Nb4 -72.46(17)
O5 Nb1 O6 Nb4 86.23(17)
O9 Nb1 O6 Nb4 6.98(14)
Cu2 Nb1 O6 Nb4 109.5(2)
Nb5 Nb1 O6 Nb4 11.11(19)
Nb3 Nb1 O6 Nb4 -39.11(13)
O19 Nb6 O7 Nb3 175.29(17)
O8 Nb6 O7 Nb3 71.77(18)
O1 Nb6 O7 Nb3 -26.7(4)
O12 Nb6 O7 Nb3 -82.47(18)
O9 Nb6 O7 Nb3 -4.62(15)
Cu1 Nb6 O7 Nb3 -80.70(18)
Nb5 Nb6 O7 Nb3 40.23(14)
O18 Nb3 O7 Nb6 -176.62(19)
O2 Nb3 O7 Nb6 12.9(4)
O4 Nb3 O7 Nb6 -71.98(17)
O10 Nb3 O7 Nb6 82.37(18)
O9 Nb3 O7 Nb6 4.69(15)
Nb1 Nb3 O7 Nb6 5.3(2)
Nb4 Nb3 O7 Nb6 51.76(14)
Nb5 Nb3 O7 Nb6 -40.03(14)
O19 Nb6 O8 Nb5 -177.11(18)
O7 Nb6 O8 Nb5 -72.76(18)
O1 Nb6 O8 Nb5 81.75(18)
O12 Nb6 O8 Nb5 25.7(4)
O9 Nb6 O8 Nb5 4.71(15)
Cu1 Nb6 O8 Nb5 79.98(18)
Nb3 Nb6 O8 Nb5 -40.84(14)
O16 Nb5 O8 Nb6 177.39(18)
O4 Nb5 O8 Nb6 72.89(17)
O11 Nb5 O8 Nb6 -13.6(5)
O13 Nb5 O8 Nb6 -82.39(18)
O9 Nb5 O8 Nb6 -4.81(15)
Nb1 Nb5 O8 Nb6 -4.6(2)
Nb2 Nb5 O8 Nb6 -51.17(14)
Nb3 Nb5 O8 Nb6 40.56(14)
O16 Nb5 O9 Nb3 -150(4)
O4 Nb5 O9 Nb3 0.63(13)
O11 Nb5 O9 Nb3 -91.62(13)
O8 Nb5 O9 Nb3 91.98(13)
O13 Nb5 O9 Nb3 -179.86(15)
Nb1 Nb5 O9 Nb3 -87.73(10)
Nb6 Nb5 O9 Nb3 88.42(11)
Nb2 Nb5 O9 Nb3 -179.86(16)
O16 Nb5 O9 Nb2 30(4)
O4 Nb5 O9 Nb2 -179.51(14)
O11 Nb5 O9 Nb2 88.24(13)
O8 Nb5 O9 Nb2 -88.17(13)
O13 Nb5 O9 Nb2 0.00(12)
Nb1 Nb5 O9 Nb2 92.13(11)
Nb6 Nb5 O9 Nb2 -91.72(11)
Nb3 Nb5 O9 Nb2 179.86(16)
O16 Nb5 O9 Nb1 -62(4)
O4 Nb5 O9 Nb1 88.36(13)
O11 Nb5 O9 Nb1 -3.88(11)
O8 Nb5 O9 Nb1 179.71(13)
O13 Nb5 O9 Nb1 -92.12(13)
Nb6 Nb5 O9 Nb1 176.16(14)
Nb2 Nb5 O9 Nb1 -92.13(11)
Nb3 Nb5 O9 Nb1 87.73(10)
O16 Nb5 O9 Nb6 122(4)
O4 Nb5 O9 Nb6 -87.80(13)
O11 Nb5 O9 Nb6 179.96(13)
O8 Nb5 O9 Nb6 3.55(11)
O13 Nb5 O9 Nb6 91.72(13)
Nb1 Nb5 O9 Nb6 -176.16(14)
Nb2 Nb5 O9 Nb6 91.72(11)
Nb3 Nb5 O9 Nb6 -88.42(11)
O16 Nb5 O9 Nb4 -117(14)
O4 Nb5 O9 Nb4 33(15)
O11 Nb5 O9 Nb4 -59(15)
O8 Nb5 O9 Nb4 125(15)
O13 Nb5 O9 Nb4 -147(15)
Nb1 Nb5 O9 Nb4 -55(15)
Nb6 Nb5 O9 Nb4 121(15)
Nb2 Nb5 O9 Nb4 -147(15)
Nb3 Nb5 O9 Nb4 33(15)
O18 Nb3 O9 Nb5 -130(5)
O2 Nb3 O9 Nb5 90.88(13)
O4 Nb3 O9 Nb5 -0.62(13)
O10 Nb3 O9 Nb5 179.97(15)
O7 Nb3 O9 Nb5 -92.49(13)
Nb1 Nb3 O9 Nb5 88.19(10)
Nb6 Nb3 O9 Nb5 -89.07(11)
Nb4 Nb3 O9 Nb5 179.64(16)
O18 Nb3 O9 Nb2 65(20)
O2 Nb3 O9 Nb2 -74(19)
O4 Nb3 O9 Nb2 -165(100)
O10 Nb3 O9 Nb2 15(19)
O7 Nb3 O9 Nb2 103(19)
Nb1 Nb3 O9 Nb2 -77(19)
Nb6 Nb3 O9 Nb2 106(19)
Nb4 Nb3 O9 Nb2 15(19)
Nb5 Nb3 O9 Nb2 -165(100)
O18 Nb3 O9 Nb1 142(5)
O2 Nb3 O9 Nb1 2.69(11)
O4 Nb3 O9 Nb1 -88.82(13)
O10 Nb3 O9 Nb1 91.77(13)
O7 Nb3 O9 Nb1 179.32(13)
Nb6 Nb3 O9 Nb1 -177.26(14)
Nb4 Nb3 O9 Nb1 91.45(11)
Nb5 Nb3 O9 Nb1 -88.19(10)
O18 Nb3 O9 Nb6 -41(5)
O2 Nb3 O9 Nb6 179.95(13)
O4 Nb3 O9 Nb6 88.44(13)
O10 Nb3 O9 Nb6 -90.97(13)
O7 Nb3 O9 Nb6 -3.42(11)
Nb1 Nb3 O9 Nb6 177.26(14)
Nb4 Nb3 O9 Nb6 -91.29(10)
Nb5 Nb3 O9 Nb6 89.07(11)
O18 Nb3 O9 Nb4 50(5)
O2 Nb3 O9 Nb4 -88.76(13)
O4 Nb3 O9 Nb4 179.74(14)
O10 Nb3 O9 Nb4 0.33(12)
O7 Nb3 O9 Nb4 87.87(12)
Nb1 Nb3 O9 Nb4 -91.45(11)
Nb6 Nb3 O9 Nb4 91.29(10)
Nb5 Nb3 O9 Nb4 -179.64(16)
O15 Nb2 O9 Nb5 -180(100)
O13 Nb2 O9 Nb5 0.00(13)
O3 Nb2 O9 Nb5 -179.74(14)
O5 Nb2 O9 Nb5 -94.36(12)
O1 Nb2 O9 Nb5 94.69(13)
Cu1 Nb2 O9 Nb5 132.07(9)
O15 Nb2 O9 Nb3 -15(22)
O13 Nb2 O9 Nb3 165(100)
O3 Nb2 O9 Nb3 -15(19)
O5 Nb2 O9 Nb3 70(19)
O1 Nb2 O9 Nb3 -101(19)
Cu1 Nb2 O9 Nb3 -63(19)
Nb5 Nb2 O9 Nb3 165(100)
O15 Nb2 O9 Nb1 -91(6)
O13 Nb2 O9 Nb1 88.21(13)
O3 Nb2 O9 Nb1 -91.52(12)
O5 Nb2 O9 Nb1 -6.14(11)
O1 Nb2 O9 Nb1 -177.10(13)
Cu1 Nb2 O9 Nb1 -139.71(8)
Nb5 Nb2 O9 Nb1 88.21(10)
O15 Nb2 O9 Nb6 91(6)
O13 Nb2 O9 Nb6 -89.08(14)
O3 Nb2 O9 Nb6 91.18(12)
O5 Nb2 O9 Nb6 176.56(13)
O1 Nb2 O9 Nb6 5.61(11)
Cu1 Nb2 O9 Nb6 42.99(7)
Nb5 Nb2 O9 Nb6 -89.08(11)
O15 Nb2 O9 Nb4 0(6)
O13 Nb2 O9 Nb4 179.64(15)
O3 Nb2 O9 Nb4 -0.10(11)
O5 Nb2 O9 Nb4 85.28(12)
O1 Nb2 O9 Nb4 -85.67(12)
Cu1 Nb2 O9 Nb4 -48.29(7)
Nb5 Nb2 O9 Nb4 179.64(16)
O14 Nb1 O9 Nb5 126.2(19)
O11 Nb1 O9 Nb5 4.03(12)
O2 Nb1 O9 Nb5 -93.52(12)
O6 Nb1 O9 Nb5 175.12(12)
O5 Nb1 O9 Nb5 95.76(12)
Cu2 Nb1 O9 Nb5 135.27(7)
Nb3 Nb1 O9 Nb5 -90.75(9)
O14 Nb1 O9 Nb3 -143.0(19)
O11 Nb1 O9 Nb3 94.78(13)
O2 Nb1 O9 Nb3 -2.77(12)
O6 Nb1 O9 Nb3 -94.13(11)
O5 Nb1 O9 Nb3 -173.49(12)
Cu2 Nb1 O9 Nb3 -133.98(7)
Nb5 Nb1 O9 Nb3 90.75(9)
O14 Nb1 O9 Nb2 36.5(19)
O11 Nb1 O9 Nb2 -85.75(13)
O2 Nb1 O9 Nb2 176.71(13)
O6 Nb1 O9 Nb2 85.35(12)
O5 Nb1 O9 Nb2 5.99(11)
Cu2 Nb1 O9 Nb2 45.50(7)
Nb5 Nb1 O9 Nb2 -89.77(11)
Nb3 Nb1 O9 Nb2 179.48(14)
O14 Nb1 O9 Nb6 -179(100)
O11 Nb1 O9 Nb6 59.0(19)
O2 Nb1 O9 Nb6 -38.5(19)
O6 Nb1 O9 Nb6 -129.9(19)
O5 Nb1 O9 Nb6 150.8(19)
Cu2 Nb1 O9 Nb6 -169.7(19)
Nb5 Nb1 O9 Nb6 55.0(18)
Nb3 Nb1 O9 Nb6 -35.7(18)
O14 Nb1 O9 Nb4 -54.3(19)
O11 Nb1 O9 Nb4 -176.52(13)
O2 Nb1 O9 Nb4 85.94(13)
O6 Nb1 O9 Nb4 -5.43(11)
O5 Nb1 O9 Nb4 -84.79(11)
Cu2 Nb1 O9 Nb4 -45.28(7)
Nb5 Nb1 O9 Nb4 179.45(14)
Nb3 Nb1 O9 Nb4 88.70(11)
O19 Nb6 O9 Nb5 -83(5)
O7 Nb6 O9 Nb5 94.30(12)
O8 Nb6 O9 Nb5 -3.65(12)
O1 Nb6 O9 Nb5 -95.36(12)
O12 Nb6 O9 Nb5 -174.39(13)
Cu1 Nb6 O9 Nb5 -134.50(8)
Nb3 Nb6 O9 Nb5 90.71(9)
O19 Nb6 O9 Nb3 -174(20)
O7 Nb6 O9 Nb3 3.59(12)
O8 Nb6 O9 Nb3 -94.35(12)
O1 Nb6 O9 Nb3 173.94(13)
O12 Nb6 O9 Nb3 94.91(12)
Cu1 Nb6 O9 Nb3 134.80(7)
Nb5 Nb6 O9 Nb3 -90.71(9)
O19 Nb6 O9 Nb2 7(5)
O7 Nb6 O9 Nb2 -175.89(13)
O8 Nb6 O9 Nb2 86.16(12)
O1 Nb6 O9 Nb2 -5.55(11)
O12 Nb6 O9 Nb2 -84.58(12)
Cu1 Nb6 O9 Nb2 -44.69(7)
Nb3 Nb6 O9 Nb2 -179.48(14)
Nb5 Nb6 O9 Nb2 89.81(11)
O19 Nb6 O9 Nb1 -138(4)
O7 Nb6 O9 Nb1 39.3(19)
O8 Nb6 O9 Nb1 -58.6(19)
O1 Nb6 O9 Nb1 -150.3(19)
O12 Nb6 O9 Nb1 130.6(19)
Cu1 Nb6 O9 Nb1 170.5(19)
Nb3 Nb6 O9 Nb1 35.7(18)
Nb5 Nb6 O9 Nb1 -55.0(18)
O19 Nb6 O9 Nb4 98(5)
O7 Nb6 O9 Nb4 -85.13(13)
O8 Nb6 O9 Nb4 176.92(13)
O1 Nb6 O9 Nb4 85.21(12)
O12 Nb6 O9 Nb4 6.18(11)
Cu1 Nb6 O9 Nb4 46.07(7)
Nb3 Nb6 O9 Nb4 -88.72(11)
Nb5 Nb6 O9 Nb4 -179.43(14)
O17 Nb4 O9 Nb5 103(15)
O10 Nb4 O9 Nb5 -33(15)
O3 Nb4 O9 Nb5 147(15)
O6 Nb4 O9 Nb5 61(15)
O12 Nb4 O9 Nb5 -127(15)
Cu1 Nb4 O9 Nb5 -165(15)
Cu2 Nb4 O9 Nb5 97(15)
Nb3 Nb4 O9 Nb5 -33(15)
O17 Nb4 O9 Nb3 136(6)
O10 Nb4 O9 Nb3 -0.34(13)
O3 Nb4 O9 Nb3 179.96(14)
O6 Nb4 O9 Nb3 93.27(12)
O12 Nb4 O9 Nb3 -94.70(13)
Cu1 Nb4 O9 Nb3 -132.30(9)
Cu2 Nb4 O9 Nb3 129.74(9)
O17 Nb4 O9 Nb2 -44(6)
O10 Nb4 O9 Nb2 179.80(15)
O3 Nb4 O9 Nb2 0.10(12)
O6 Nb4 O9 Nb2 -86.60(12)
O12 Nb4 O9 Nb2 85.44(12)
Cu1 Nb4 O9 Nb2 47.83(8)
Cu2 Nb4 O9 Nb2 -50.12(8)
Nb3 Nb4 O9 Nb2 -179.86(16)
O17 Nb4 O9 Nb1 48(6)
O10 Nb4 O9 Nb1 -88.06(13)
O3 Nb4 O9 Nb1 92.24(12)
O6 Nb4 O9 Nb1 5.54(11)
O12 Nb4 O9 Nb1 177.58(13)
Cu1 Nb4 O9 Nb1 139.97(8)
Cu2 Nb4 O9 Nb1 42.02(7)
Nb3 Nb4 O9 Nb1 -87.72(10)
O17 Nb4 O9 Nb6 -136(6)
O10 Nb4 O9 Nb6 88.07(13)
O3 Nb4 O9 Nb6 -91.63(12)
O6 Nb4 O9 Nb6 -178.33(13)
O12 Nb4 O9 Nb6 -6.29(11)
Cu1 Nb4 O9 Nb6 -43.90(7)
Cu2 Nb4 O9 Nb6 -141.85(8)
Nb3 Nb4 O9 Nb6 88.41(11)
O17 Nb4 O10 Nb3 -178.5(2)
O3 Nb4 O10 Nb3 1.1(4)
O6 Nb4 O10 Nb3 -76.66(19)
O12 Nb4 O10 Nb3 77.90(19)
O9 Nb4 O10 Nb3 0.45(17)
Cu1 Nb4 O10 Nb3 70.9(2)
Cu2 Nb4 O10 Nb3 -71.2(2)
O18 Nb3 O10 Nb4 -178.8(2)
O2 Nb3 O10 Nb4 78.7(2)
O4 Nb3 O10 Nb4 -1.8(4)
O7 Nb3 O10 Nb4 -79.0(2)
O9 Nb3 O10 Nb4 -0.46(17)
Nb1 Nb3 O10 Nb4 46.36(17)
Nb6 Nb3 O10 Nb4 -47.21(17)
Nb5 Nb3 O10 Nb4 -0.4(2)
O14 Nb1 O11 Nb5 178.41(17)
O2 Nb1 O11 Nb5 72.97(18)
O6 Nb1 O11 Nb5 -25.9(4)
O5 Nb1 O11 Nb5 -82.05(18)
O9 Nb1 O11 Nb5 -5.19(15)
Cu2 Nb1 O11 Nb5 -83.71(19)
Nb3 Nb1 O11 Nb5 40.73(15)
O16 Nb5 O11 Nb1 -176.81(19)
O4 Nb5 O11 Nb1 -72.23(18)
O8 Nb5 O11 Nb1 14.0(5)
O13 Nb5 O11 Nb1 82.84(18)
O9 Nb5 O11 Nb1 5.29(16)
Nb6 Nb5 O11 Nb1 5.3(2)
Nb2 Nb5 O11 Nb1 51.61(15)
Nb3 Nb5 O11 Nb1 -40.10(15)
O1 Cu1 O12 Nb4 93.72(16)
N1 Cu1 O12 Nb4 170.2(15)
N2 Cu1 O12 Nb4 -87.20(19)
O3 Cu1 O12 Nb4 14.38(12)
Nb6 Cu1 O12 Nb4 114.21(19)
Nb2 Cu1 O12 Nb4 54.10(11)
O1 Cu1 O12 Nb6 -20.49(14)
N1 Cu1 O12 Nb6 56.0(16)
N2 Cu1 O12 Nb6 158.59(18)
O3 Cu1 O12 Nb6 -99.83(14)
Nb2 Cu1 O12 Nb6 -60.11(11)
Nb4 Cu1 O12 Nb6 -114.21(19)
O17 Nb4 O12 Cu1 84.51(18)
O10 Nb4 O12 Cu1 -171.00(15)
O3 Nb4 O12 Cu1 -16.29(14)
O6 Nb4 O12 Cu1 -76.1(3)
O9 Nb4 O12 Cu1 -94.37(14)
Cu2 Nb4 O12 Cu1 -24.7(2)
Nb3 Nb4 O12 Cu1 -139.47(13)
O17 Nb4 O12 Nb6 -173.35(18)
O10 Nb4 O12 Nb6 -68.86(17)
O3 Nb4 O12 Nb6 85.85(16)
O6 Nb4 O12 Nb6 26.1(4)
O9 Nb4 O12 Nb6 7.76(14)
Cu1 Nb4 O12 Nb6 102.1(2)
Cu2 Nb4 O12 Nb6 77.43(18)
Nb3 Nb4 O12 Nb6 -37.33(13)
O19 Nb6 O12 Cu1 -79.19(18)
O7 Nb6 O12 Cu1 177.88(15)
O8 Nb6 O12 Cu1 78.0(3)
O1 Nb6 O12 Cu1 19.57(13)
O9 Nb6 O12 Cu1 98.96(14)
Nb3 Nb6 O12 Cu1 144.42(12)
Nb5 Nb6 O12 Cu1 94.27(13)
O19 Nb6 O12 Nb4 174.02(17)
O7 Nb6 O12 Nb4 71.09(18)
O8 Nb6 O12 Nb4 -28.8(4)
O1 Nb6 O12 Nb4 -87.22(18)
O9 Nb6 O12 Nb4 -7.83(14)
Cu1 Nb6 O12 Nb4 -106.8(2)
Nb3 Nb6 O12 Nb4 37.63(14)
Nb5 Nb6 O12 Nb4 -12.5(2)
O15 Nb2 O13 Nb5 180.0(2)
O3 Nb2 O13 Nb5 0.6(5)
O5 Nb2 O13 Nb5 77.43(19)
O1 Nb2 O13 Nb5 -77.2(2)
O9 Nb2 O13 Nb5 0.00(17)
Cu1 Nb2 O13 Nb5 -72.0(2)
O16 Nb5 O13 Nb2 -178.8(2)
O4 Nb5 O13 Nb2 1.1(5)
O11 Nb5 O13 Nb2 -79.03(19)
O8 Nb5 O13 Nb2 78.80(19)
O9 Nb5 O13 Nb2 0.00(17)
Nb1 Nb5 O13 Nb2 -46.86(16)
Nb6 Nb5 O13 Nb2 46.63(16)
Nb3 Nb5 O13 Nb2 -0.1(2)
O1 Cu1 N1 C1 -1.3(6)
O12 Cu1 N1 C1 -77.0(18)
N2 Cu1 N1 C1 179.3(7)
O3 Cu1 N1 C1 78.0(6)
Nb6 Cu1 N1 C1 -26.5(7)
Nb2 Cu1 N1 C1 38.6(6)
Nb4 Cu1 N1 C1 91.4(7)
O1 Cu1 N1 C5 -175.1(4)
O12 Cu1 N1 C5 109.2(15)
N2 Cu1 N1 C5 5.5(4)
O3 Cu1 N1 C5 -95.8(4)
Nb6 Cu1 N1 C5 159.7(4)
Nb2 Cu1 N1 C5 -135.2(4)
Nb4 Cu1 N1 C5 -82.4(5)
O1 Cu1 N2 C12 171(3)
O12 Cu1 N2 C12 9.0(6)
N1 Cu1 N2 C12 -178.0(7)
O3 Cu1 N2 C12 -70.5(6)
Nb6 Cu1 N2 C12 31.7(7)
Nb2 Cu1 N2 C12 -89.2(7)
Nb4 Cu1 N2 C12 -30.7(6)
O1 Cu1 N2 C9 -17(4)
O12 Cu1 N2 C9 -178.9(4)
N1 Cu1 N2 C9 -5.9(4)
O3 Cu1 N2 C9 101.6(4)
Nb6 Cu1 N2 C9 -156.2(3)
Nb2 Cu1 N2 C9 82.9(5)
Nb4 Cu1 N2 C9 141.4(4)
O5 Cu2 N3 C13 6.7(7)
O6 Cu2 N3 C13 147(5)
N4 Cu2 N3 C13 -178.8(7)
Nb1 Cu2 N3 C13 32.9(7)
Nb4 Cu2 N3 C13 -86.5(6)
O5 Cu2 N3 C17 -175.2(4)
O6 Cu2 N3 C17 -35(6)
N4 Cu2 N3 C17 -0.6(4)
Nb1 Cu2 N3 C17 -149.0(3)
Nb4 Cu2 N3 C17 91.7(4)
O5 Cu2 N4 C24 -74.8(19)
O6 Cu2 N4 C24 -0.8(6)
N3 Cu2 N4 C24 -179.8(6)
Nb1 Cu2 N4 C24 -28.5(7)
Nb4 Cu2 N4 C24 37.2(6)
O5 Cu2 N4 C21 105.4(17)
O6 Cu2 N4 C21 179.3(4)
N3 Cu2 N4 C21 0.4(4)
Nb1 Cu2 N4 C21 151.6(3)
Nb4 Cu2 N4 C21 -142.6(4)
N11 Cu4 N9 C29 -86(3)
N12 Cu4 N9 C29 -176.2(6)
N10 Cu4 N9 C29 3.3(6)
N9 Cu4 N10 C30 -2.4(7)
N11 Cu4 N10 C30 173.1(6)
N12 Cu4 N10 C30 167(4)
N9 Cu4 N11 C31 -106(3)
N12 Cu4 N11 C31 -14.6(5)
N10 Cu4 N11 C31 165.7(5)
N9 Cu4 N12 C32 -156.9(5)
N11 Cu4 N12 C32 27.6(5)
N10 Cu4 N12 C32 34(5)
C5 N1 C1 C2 -0.1(11)
Cu1 N1 C1 C2 -173.6(6)
N1 C1 C2 C3 -0.6(13)
C1 C2 C3 C4 2.0(14)
C2 C3 C4 C6 179.8(9)
C2 C3 C4 C5 -2.6(13)
C1 N1 C5 C9 -178.7(6)
Cu1 N1 C5 C9 -4.2(8)
C1 N1 C5 C4 -0.6(10)
Cu1 N1 C5 C4 173.9(5)
C3 C4 C5 N1 1.9(11)
C6 C4 C5 N1 179.7(7)
C3 C4 C5 C9 -180.0(7)
C6 C4 C5 C9 -2.2(11)
C3 C4 C6 C7 -177.8(10)
C5 C4 C6 C7 4.5(15)
C4 C6 C7 C8 -4.3(18)
C6 C7 C8 C10 -179.6(11)
C6 C7 C8 C9 1.5(14)
C12 N2 C9 C8 -0.1(10)
Cu1 N2 C9 C8 -173.1(5)
C12 N2 C9 C5 178.3(6)
Cu1 N2 C9 C5 5.4(7)
C10 C8 C9 N2 0.2(11)
C7 C8 C9 N2 179.3(7)
C10 C8 C9 C5 -178.2(7)
C7 C8 C9 C5 0.9(10)
N1 C5 C9 N2 -0.8(9)
C4 C5 C9 N2 -179.0(6)
N1 C5 C9 C8 177.7(6)
C4 C5 C9 C8 -0.4(11)
C9 C8 C10 C11 0.7(13)
C7 C8 C10 C11 -178.3(8)
C8 C10 C11 C12 -1.6(14)
C9 N2 C12 C11 -0.8(11)
Cu1 N2 C12 C11 170.9(5)
C10 C11 C12 N2 1.7(12)
C17 N3 C13 C14 0.3(11)
Cu2 N3 C13 C14 178.4(6)
N3 C13 C14 C15 -1.6(12)
C13 C14 C15 C16 1.1(12)
C14 C15 C16 C17 0.5(11)
C14 C15 C16 C18 -176.9(7)
C13 N3 C17 C16 1.5(9)
Cu2 N3 C17 C16 -176.9(5)
C13 N3 C17 C21 179.2(6)
Cu2 N3 C17 C21 0.8(7)
C18 C16 C17 N3 175.6(6)
C15 C16 C17 N3 -1.9(10)
C18 C16 C17 C21 -2.0(9)
C15 C16 C17 C21 -179.5(6)
C17 C16 C18 C19 2.2(11)
C15 C16 C18 C19 179.5(7)
C16 C18 C19 C20 0.2(11)
C18 C19 C20 C22 -179.8(7)
C18 C19 C20 C21 -2.7(10)
C24 N4 C21 C20 -2.2(9)
Cu2 N4 C21 C20 177.7(5)
C24 N4 C21 C17 -180.0(6)
Cu2 N4 C21 C17 -0.1(7)
C22 C20 C21 N4 2.5(9)
C19 C20 C21 N4 -174.9(6)
C22 C20 C21 C17 -179.8(6)
C19 C20 C21 C17 2.8(9)
N3 C17 C21 N4 -0.4(8)
C16 C17 C21 N4 177.4(5)
N3 C17 C21 C20 -178.3(5)
C16 C17 C21 C20 -0.5(9)
C21 C20 C22 C23 -1.4(10)
C19 C20 C22 C23 175.8(7)
C20 C22 C23 C24 0.1(12)
C21 N4 C24 C23 0.7(10)
Cu2 N4 C24 C23 -179.1(5)
C22 C23 C24 N4 0.3(12)
Cu4 N9 C29 C30 -4.0(14)
N9 C29 C30 N10 2.3(19)
Cu4 N10 C30 C29 0.8(14)
Cu4 N11 C31 C32 -3.1(9)
N11 C31 C32 N12 27.8(11)
Cu4 N12 C32 C31 -37.2(8)
N7 Cu3 N5 C25 -173(100)
N8 Cu3 N5 C25 153.7(7)
N6 Cu3 N5 C25 -23.8(7)
N7 Cu3 N6 C26 -164.8(5)
N8 Cu3 N6 C26 -30(4)
N5 Cu3 N6 C26 15.6(5)
N8 Cu3 N7 C27 17.2(4)
N5 Cu3 N7 C27 -16(23)
N6 Cu3 N7 C27 -165.3(4)
N7 Cu3 N8 C28 6.3(5)
N5 Cu3 N8 C28 -174.1(5)
N6 Cu3 N8 C28 -128(4)
Cu3 N5 C25 C26 29.6(12)
N5 C25 C26 N6 -17.8(15)
Cu3 N6 C26 C25 -3.9(10)
Cu3 N7 C27 C28 -38.0(6)
Cu3 N8 C28 C27 -30.1(7)
N7 C27 C28 N8 45.7(8)
